data_4304410
loop_
_publ_author_name
'Azwana R. Sadique'
'William W. Brennessel'
'Patrick L. Holland'

_publ_section_title
;
Reduction of CO2 to CO Using Low-Coordinate Iron: Formation of a
Four-Coordinate Iron Dicarbonyl Complex and a Bridging Carbonate Complex
;
_journal_name_full 'Inorganic Chemistry'
_journal_page_first 784
_journal_page_last 786
_journal_paper_doi 10.1021/ic701914m
_journal_volume 47
_journal_year 2008
_chemical_formula_moiety 'C71 H106 Fe2 N4 O3'
_chemical_formula_sum 'C71 H106 Fe2 N4 O3'
_chemical_formula_weight 1175.30
_chemical_name_common holas20
_chemical_name_systematic
;
 ?
;
_space_group_IT_number 9
_symmetry_cell_setting monoclinic
_symmetry_space_group_name_Hall 'C -2yc'
_symmetry_space_group_name_H-M 'C 1 c 1'
_atom_sites_solution_hydrogens geom
_atom_sites_solution_primary direct
_atom_sites_solution_secondary difmap
_audit_creation_method SHELXL-97
_cell_angle_alpha 90.00
_cell_angle_beta 114.930(2)
_cell_angle_gamma 90.00
_cell_formula_units_Z 8
_cell_length_a 21.078(3)
_cell_length_b 28.685(4)
_cell_length_c 24.363(4)
_cell_measurement_reflns_used 3980
_cell_measurement_temperature 100.0(1)
_cell_measurement_theta_max 32.99
_cell_measurement_theta_min 2.38
_cell_volume 13358(3)
_computing_cell_refinement 'SAINT (Bruker, 2006)'
_computing_data_collection 'APEX2 (Bruker, 2006)'
_computing_data_reduction 'SAINT (Bruker, 2006)'
_computing_molecular_graphics 'SHELXTL (Bruker, 2000)'
_computing_publication_material 'SHELXTL (Bruker, 2000)'
_computing_structure_refinement 'SHELXL-97 (Sheldrick, 1997)'
_computing_structure_solution 'SIR97 (Altomare et al., 1999)'
_diffrn_ambient_temperature 100.0(1)
_diffrn_measured_fraction_theta_full 0.991
_diffrn_measured_fraction_theta_max 0.991
_diffrn_measurement_device_type 'Bruker SMART APEX II CCD Platform'
_diffrn_measurement_method 'area detector, \w scans per \f'
_diffrn_radiation_monochromator graphite
_diffrn_radiation_source 'fine-focus sealed tube'
_diffrn_radiation_type MoK\a
_diffrn_radiation_wavelength 0.71073
_diffrn_reflns_av_R_equivalents 0.0326
_diffrn_reflns_av_sigmaI/netI 0.0442
_diffrn_reflns_limit_h_max 31
_diffrn_reflns_limit_h_min -31
_diffrn_reflns_limit_k_max 43
_diffrn_reflns_limit_k_min -42
_diffrn_reflns_limit_l_max 36
_diffrn_reflns_limit_l_min -36
_diffrn_reflns_number 119705
_diffrn_reflns_theta_full 32.58
_diffrn_reflns_theta_max 32.58
_diffrn_reflns_theta_min 1.69
_exptl_absorpt_coefficient_mu 0.481
_exptl_absorpt_correction_T_max 0.8612
_exptl_absorpt_correction_T_min 0.8382
_exptl_absorpt_correction_type multi-scan
_exptl_absorpt_process_details 'SADABS (Blessing, 1995)'
_exptl_crystal_colour orange
_exptl_crystal_density_diffrn 1.169
_exptl_crystal_density_method 'not measured'
_exptl_crystal_description block
_exptl_crystal_F_000 5088
_exptl_crystal_size_max 0.38
_exptl_crystal_size_mid 0.36
_exptl_crystal_size_min 0.32
_refine_diff_density_max 0.552
_refine_diff_density_min -0.278
_refine_diff_density_rms 0.052
_refine_ls_abs_structure_details 'Flack H D (1983), 23097 Friedel pairs, Acta Cryst. A39, 876-881'
_refine_ls_abs_structure_Flack 0.448(4)
_refine_ls_extinction_method none
_refine_ls_goodness_of_fit_ref 1.018
_refine_ls_hydrogen_treatment constr
_refine_ls_matrix_type full
_refine_ls_number_parameters 1498
_refine_ls_number_reflns 47203
_refine_ls_number_restraints 2
_refine_ls_restrained_S_all 1.018
_refine_ls_R_factor_all 0.0462
_refine_ls_R_factor_gt 0.0359
_refine_ls_shift/su_max 0.004
_refine_ls_shift/su_mean 0.000
_refine_ls_structure_factor_coef Fsqd
_refine_ls_weighting_details 'calc w=1/[\s^2^(Fo^2^)+(0.0460P)^2^+0.0000P] where P=(Fo^2^+2Fc^2^)/3'
_refine_ls_weighting_scheme calc
_refine_ls_wR_factor_gt 0.0804
_refine_ls_wR_factor_ref 0.0854
_reflns_number_gt 40946
_reflns_number_total 47203
_reflns_threshold_expression >2sigma(I)
_cod_data_source_file ic701914m-file002_2.cif
_cod_data_source_block 2
_cod_database_code 4304410

loop_
_symmetry_equiv_pos_as_xyz
'x, y, z'
'x, -y, z+1/2'
'x+1/2, y+1/2, z'
'x+1/2, -y+1/2, z+1/2'

loop_
_atom_site_label
_atom_site_type_symbol
_atom_site_fract_x
_atom_site_fract_y
_atom_site_fract_z
_atom_site_U_iso_or_equiv
_atom_site_adp_type
_atom_site_occupancy
_atom_site_symmetry_multiplicity
_atom_site_calc_flag
_atom_site_refinement_flags
_atom_site_disorder_assembly
_atom_site_disorder_group
Fe1 Fe 0.234835(10) 0.941025(7) 0.802704(8) 0.01560(4) Uani 1 1 d . . .
Fe2 Fe 0.350944(10) 0.787576(7) 0.796036(8) 0.01619(4) Uani 1 1 d . . .
C1 C 0.26331(7) 0.85972(5) 0.80827(6) 0.0181(3) Uani 1 1 d . . .
O1 O 0.21226(6) 0.87325(4) 0.81900(5) 0.0223(2) Uani 1 1 d . . .
O2 O 0.29724(6) 0.89067(4) 0.79290(5) 0.0227(2) Uani 1 1 d . . .
O3 O 0.28134(6) 0.81630(4) 0.81351(5) 0.0253(2) Uani 1 1 d . . .
N11 N 0.26522(6) 0.98424(4) 0.87328(5) 0.0156(2) Uani 1 1 d . . .
N21 N 0.15528(6) 0.97837(4) 0.74533(5) 0.0145(2) Uani 1 1 d . . .
C11 C 0.24180(8) 1.05325(5) 0.93012(6) 0.0180(3) Uani 1 1 d . . .
C21 C 0.22607(7) 1.02007(5) 0.87477(6) 0.0146(2) Uani 1 1 d . . .
C31 C 0.16336(7) 1.03155(5) 0.82411(6) 0.0164(2) Uani 1 1 d . . .
H31A H 0.1378 1.0557 0.8324 0.020 Uiso 1 1 calc R . .
C41 C 0.13043(7) 1.01506(5) 0.76394(6) 0.0146(2) Uani 1 1 d . . .
C51 C 0.06260(7) 1.04313(5) 0.72496(6) 0.0167(3) Uani 1 1 d . . .
C61 C 0.31030(8) 1.04539(5) 0.98698(6) 0.0240(3) Uani 1 1 d . . .
H61A H 0.3116 1.0661 1.0194 0.036 Uiso 1 1 calc R . .
H61B H 0.3502 1.0521 0.9776 0.036 Uiso 1 1 calc R . .
H61C H 0.3127 1.0129 1.0001 0.036 Uiso 1 1 calc R . .
C71 C 0.18165(9) 1.04769(5) 0.94999(7) 0.0231(3) Uani 1 1 d . . .
H71A H 0.1905 1.0677 0.9851 0.035 Uiso 1 1 calc R . .
H71B H 0.1789 1.0151 0.9609 0.035 Uiso 1 1 calc R . .
H71C H 0.1374 1.0568 0.9166 0.035 Uiso 1 1 calc R . .
C81 C 0.24470(8) 1.10408(5) 0.91057(7) 0.0224(3) Uani 1 1 d . . .
H81A H 0.2534 1.1250 0.9448 0.034 Uiso 1 1 calc R . .
H81B H 0.2000 1.1122 0.8770 0.034 Uiso 1 1 calc R . .
H81C H 0.2825 1.1073 0.8974 0.034 Uiso 1 1 calc R . .
C91 C 0.02371(8) 1.03038(6) 0.65740(6) 0.0222(3) Uani 1 1 d . . .
H91A H -0.0177 1.0503 0.6384 0.033 Uiso 1 1 calc R . .
H91B H 0.0092 0.9976 0.6536 0.033 Uiso 1 1 calc R . .
H91C H 0.0549 1.0351 0.6373 0.033 Uiso 1 1 calc R . .
C101 C 0.08088(8) 1.09555(5) 0.72641(7) 0.0233(3) Uani 1 1 d . . .
H10A H 0.0384 1.1132 0.7022 0.035 Uiso 1 1 calc R . .
H10B H 0.1153 1.0998 0.7096 0.035 Uiso 1 1 calc R . .
H10C H 0.1005 1.1067 0.7683 0.035 Uiso 1 1 calc R . .
C111 C 0.01045(8) 1.03606(6) 0.75343(7) 0.0226(3) Uani 1 1 d . . .
H11A H -0.0336 1.0519 0.7287 0.034 Uiso 1 1 calc R . .
H11B H 0.0301 1.0491 0.7944 0.034 Uiso 1 1 calc R . .
H11C H 0.0017 1.0027 0.7553 0.034 Uiso 1 1 calc R . .
C12 C 0.33449(7) 0.97276(5) 0.91754(6) 0.0174(3) Uani 1 1 d . . .
C22 C 0.39235(8) 0.99644(5) 0.91611(7) 0.0223(3) Uani 1 1 d . . .
C32 C 0.45953(8) 0.98262(6) 0.95574(8) 0.0292(3) Uani 1 1 d . . .
H32A H 0.4989 0.9982 0.9550 0.035 Uiso 1 1 calc R . .
C42 C 0.46965(9) 0.94662(6) 0.99600(8) 0.0309(4) Uani 1 1 d . . .
H42A H 0.5158 0.9377 1.0229 0.037 Uiso 1 1 calc R . .
C52 C 0.41284(9) 0.92340(6) 0.99728(7) 0.0274(3) Uani 1 1 d . . .
H52A H 0.4205 0.8988 1.0255 0.033 Uiso 1 1 calc R . .
C62 C 0.34413(8) 0.93538(5) 0.95789(6) 0.0203(3) Uani 1 1 d . . .
C72 C 0.38374(8) 1.03543(6) 0.87099(8) 0.0265(3) Uani 1 1 d . . .
H72A H 0.3341 1.0463 0.8543 0.032 Uiso 1 1 calc R . .
C82 C 0.39772(11) 1.01670(8) 0.81868(9) 0.0400(4) Uani 1 1 d . . .
H82A H 0.3661 0.9906 0.7996 0.060 Uiso 1 1 calc R . .
H82B H 0.4463 1.0060 0.8339 0.060 Uiso 1 1 calc R . .
H82C H 0.3898 1.0415 0.7888 0.060 Uiso 1 1 calc R . .
C92 C 0.43109(10) 1.07744(7) 0.90012(9) 0.0373(4) Uani 1 1 d . . .
H92A H 0.4209 1.1024 0.8701 0.056 Uiso 1 1 calc R . .
H92B H 0.4802 1.0681 0.9145 0.056 Uiso 1 1 calc R . .
H92C H 0.4224 1.0887 0.9343 0.056 Uiso 1 1 calc R . .
C102 C 0.28463(8) 0.90803(5) 0.96190(7) 0.0224(3) Uani 1 1 d . . .
H10D H 0.2407 0.9158 0.9256 0.027 Uiso 1 1 calc R . .
C112 C 0.27379(11) 0.92045(7) 1.01860(8) 0.0349(4) Uani 1 1 d . . .
H11D H 0.2581 0.9529 1.0159 0.052 Uiso 1 1 calc R . .
H11E H 0.3180 0.9166 1.0546 0.052 Uiso 1 1 calc R . .
H11F H 0.2383 0.8998 1.0216 0.052 Uiso 1 1 calc R . .
C122 C 0.29667(10) 0.85515(6) 0.96204(8) 0.0296(3) Uani 1 1 d . . .
H12A H 0.3058 0.8468 0.9271 0.044 Uiso 1 1 calc R . .
H12B H 0.2549 0.8386 0.9598 0.044 Uiso 1 1 calc R . .
H12C H 0.3369 0.8464 0.9994 0.044 Uiso 1 1 calc R . .
C13 C 0.13028(7) 0.96119(5) 0.68396(6) 0.0166(3) Uani 1 1 d . . .
C23 C 0.08475(8) 0.92221(5) 0.66603(6) 0.0201(3) Uani 1 1 d . . .
C33 C 0.06448(8) 0.90511(5) 0.60702(7) 0.0237(3) Uani 1 1 d . . .
H33A H 0.0330 0.8796 0.5937 0.028 Uiso 1 1 calc R . .
C43 C 0.08888(9) 0.92423(6) 0.56797(7) 0.0250(3) Uani 1 1 d . . .
H43A H 0.0741 0.9121 0.5282 0.030 Uiso 1 1 calc R . .
C53 C 0.13493(8) 0.96115(6) 0.58671(6) 0.0232(3) Uani 1 1 d . . .
H53A H 0.1523 0.9739 0.5597 0.028 Uiso 1 1 calc R . .
C63 C 0.15675(7) 0.98040(5) 0.64478(6) 0.0179(3) Uani 1 1 d . . .
C73 C 0.05579(9) 0.89837(6) 0.70635(7) 0.0292(3) Uani 1 1 d . . .
H73A H 0.0807 0.9111 0.7482 0.035 Uiso 1 1 calc R . .
C83 C -0.02305(10) 0.90721(8) 0.68492(9) 0.0401(4) Uani 1 1 d . . .
H83A H -0.0313 0.9407 0.6865 0.060 Uiso 1 1 calc R . .
H83B H -0.0398 0.8905 0.7114 0.060 Uiso 1 1 calc R . .
H83C H -0.0482 0.8960 0.6433 0.060 Uiso 1 1 calc R . .
C93 C 0.06817(11) 0.84560(6) 0.70888(8) 0.0401(5) Uani 1 1 d . . .
H93A H 0.1184 0.8394 0.7235 0.060 Uiso 1 1 calc R . .
H93B H 0.0433 0.8323 0.6683 0.060 Uiso 1 1 calc R . .
H93C H 0.0508 0.8313 0.7364 0.060 Uiso 1 1 calc R . .
C103 C 0.20801(8) 1.02111(5) 0.66182(7) 0.0216(3) Uani 1 1 d . . .
H10E H 0.2167 1.0317 0.7035 0.026 Uiso 1 1 calc R . .
C113 C 0.27806(9) 1.00529(7) 0.66259(8) 0.0305(4) Uani 1 1 d . . .
H11G H 0.2964 0.9789 0.6903 0.046 Uiso 1 1 calc R . .
H11H H 0.3116 1.0311 0.6762 0.046 Uiso 1 1 calc R . .
H11I H 0.2709 0.9958 0.6217 0.046 Uiso 1 1 calc R . .
C123 C 0.17950(10) 1.06247(6) 0.61852(8) 0.0291(3) Uani 1 1 d . . .
H12D H 0.1371 1.0744 0.6208 0.044 Uiso 1 1 calc R . .
H12E H 0.1683 1.0523 0.5771 0.044 Uiso 1 1 calc R . .
H12F H 0.2149 1.0872 0.6300 0.044 Uiso 1 1 calc R . .
N14 N 0.33561(6) 0.75143(4) 0.72294(5) 0.0154(2) Uani 1 1 d . . .
N24 N 0.44292(6) 0.76041(4) 0.84643(5) 0.0167(2) Uani 1 1 d . . .
C14 C 0.36709(8) 0.68941(5) 0.66203(6) 0.0199(3) Uani 1 1 d . . .
C24 C 0.37994(7) 0.71973(5) 0.71904(6) 0.0166(2) Uani 1 1 d . . .
C34 C 0.44474(8) 0.71113(5) 0.76813(6) 0.0193(3) Uani 1 1 d . . .
H34A H 0.4731 0.6893 0.7594 0.023 Uiso 1 1 calc R . .
C44 C 0.47578(7) 0.72866(5) 0.82783(6) 0.0178(3) Uani 1 1 d . . .
C54 C 0.54872(8) 0.70660(6) 0.86704(7) 0.0226(3) Uani 1 1 d . . .
C64 C 0.42582(10) 0.70021(7) 0.64207(8) 0.0303(4) Uani 1 1 d . . .
H64A H 0.4190 0.6815 0.6064 0.046 Uiso 1 1 calc R . .
H64B H 0.4712 0.6927 0.6751 0.046 Uiso 1 1 calc R . .
H64C H 0.4246 0.7334 0.6320 0.046 Uiso 1 1 calc R . .
C74 C 0.29776(9) 0.69626(6) 0.60567(7) 0.0265(3) Uani 1 1 d . . .
H74A H 0.2971 0.6762 0.5729 0.040 Uiso 1 1 calc R . .
H74B H 0.2934 0.7289 0.5928 0.040 Uiso 1 1 calc R . .
H74C H 0.2586 0.6881 0.6155 0.040 Uiso 1 1 calc R . .
C84 C 0.37028(10) 0.63776(6) 0.67985(7) 0.0284(3) Uani 1 1 d . . .
H84A H 0.3655 0.6182 0.6453 0.043 Uiso 1 1 calc R . .
H84B H 0.3321 0.6309 0.6916 0.043 Uiso 1 1 calc R . .
H84C H 0.4153 0.6313 0.7140 0.043 Uiso 1 1 calc R . .
C94 C 0.53849(9) 0.65395(6) 0.87130(8) 0.0309(4) Uani 1 1 d . . .
H94A H 0.5838 0.6393 0.8952 0.046 Uiso 1 1 calc R . .
H94B H 0.5182 0.6405 0.8305 0.046 Uiso 1 1 calc R . .
H94C H 0.5070 0.6485 0.8909 0.046 Uiso 1 1 calc R . .
C104 C 0.58807(9) 0.72387(7) 0.93271(7) 0.0312(4) Uani 1 1 d . . .
H10F H 0.6326 0.7072 0.9522 0.047 Uiso 1 1 calc R . .
H10G H 0.5595 0.7180 0.9550 0.047 Uiso 1 1 calc R . .
H10H H 0.5971 0.7574 0.9326 0.047 Uiso 1 1 calc R . .
C114 C 0.59795(9) 0.71556(7) 0.83633(8) 0.0318(4) Uani 1 1 d . . .
H11J H 0.6439 0.7020 0.8609 0.048 Uiso 1 1 calc R . .
H11K H 0.6029 0.7492 0.8324 0.048 Uiso 1 1 calc R . .
H11L H 0.5785 0.7012 0.7961 0.048 Uiso 1 1 calc R . .
C15 C 0.26522(7) 0.76081(5) 0.67874(6) 0.0160(2) Uani 1 1 d . . .
C25 C 0.20959(8) 0.73481(5) 0.68022(6) 0.0184(3) Uani 1 1 d . . .
C35 C 0.14147(8) 0.74715(6) 0.64059(7) 0.0238(3) Uani 1 1 d . . .
H35A H 0.1032 0.7296 0.6404 0.029 Uiso 1 1 calc R . .
C45 C 0.12898(8) 0.78460(6) 0.60155(7) 0.0266(3) Uani 1 1 d . . .
H45A H 0.0823 0.7925 0.5749 0.032 Uiso 1 1 calc R . .
C55 C 0.18384(8) 0.81035(6) 0.60116(7) 0.0225(3) Uani 1 1 d . . .
H55A H 0.1745 0.8362 0.5745 0.027 Uiso 1 1 calc R . .
C65 C 0.25314(8) 0.79913(5) 0.63939(6) 0.0172(3) Uani 1 1 d . . .
C75 C 0.22097(8) 0.69402(5) 0.72335(7) 0.0222(3) Uani 1 1 d . . .
H75A H 0.2722 0.6869 0.7428 0.027 Uiso 1 1 calc R . .
C85 C 0.19853(10) 0.70729(6) 0.77339(8) 0.0300(3) Uani 1 1 d . . .
H85A H 0.2256 0.7344 0.7956 0.045 Uiso 1 1 calc R . .
H85B H 0.2071 0.6810 0.8013 0.045 Uiso 1 1 calc R . .
H85C H 0.1486 0.7150 0.7553 0.045 Uiso 1 1 calc R . .
C95 C 0.18244(11) 0.64990(6) 0.69147(9) 0.0373(4) Uani 1 1 d . . .
H95A H 0.1959 0.6419 0.6587 0.056 Uiso 1 1 calc R . .
H95B H 0.1319 0.6553 0.6746 0.056 Uiso 1 1 calc R . .
H95C H 0.1948 0.6242 0.7206 0.056 Uiso 1 1 calc R . .
C105 C 0.31234(8) 0.82814(5) 0.63637(7) 0.0206(3) Uani 1 1 d . . .
H10I H 0.3578 0.8134 0.6636 0.025 Uiso 1 1 calc R . .
C115 C 0.30855(10) 0.82956(7) 0.57254(8) 0.0311(4) Uani 1 1 d . . .
H11M H 0.3093 0.7977 0.5583 0.047 Uiso 1 1 calc R . .
H11N H 0.3488 0.8469 0.5728 0.047 Uiso 1 1 calc R . .
H11O H 0.2652 0.8450 0.5454 0.047 Uiso 1 1 calc R . .
C125 C 0.31137(10) 0.87777(6) 0.65884(8) 0.0308(4) Uani 1 1 d . . .
H12G H 0.3158 0.8768 0.7005 0.046 Uiso 1 1 calc R . .
H12H H 0.2672 0.8929 0.6328 0.046 Uiso 1 1 calc R . .
H12I H 0.3505 0.8955 0.6576 0.046 Uiso 1 1 calc R . .
C16 C 0.46860(7) 0.78097(5) 0.90573(6) 0.0166(3) Uani 1 1 d . . .
C26 C 0.50992(8) 0.82169(5) 0.91742(7) 0.0209(3) Uani 1 1 d . . .
C36 C 0.53239(8) 0.84192(6) 0.97437(7) 0.0251(3) Uani 1 1 d . . .
H36A H 0.5612 0.8689 0.9836 0.030 Uiso 1 1 calc R . .
C46 C 0.51363(9) 0.82355(6) 1.01795(7) 0.0257(3) Uani 1 1 d . . .
H46A H 0.5298 0.8378 1.0567 0.031 Uiso 1 1 calc R . .
C56 C 0.47137(8) 0.78455(5) 1.00524(6) 0.0220(3) Uani 1 1 d . . .
H56A H 0.4580 0.7726 1.0352 0.026 Uiso 1 1 calc R . .
C66 C 0.44791(7) 0.76236(5) 0.94891(6) 0.0176(3) Uani 1 1 d . . .
C76 C 0.52846(8) 0.84354(6) 0.86893(8) 0.0269(3) Uani 1 1 d . . .
H76A H 0.5284 0.8181 0.8408 0.032 Uiso 1 1 calc R . .
C86 C 0.60046(11) 0.86620(9) 0.89441(11) 0.0492(6) Uani 1 1 d . . .
H86A H 0.6113 0.8766 0.8610 0.074 Uiso 1 1 calc R . .
H86B H 0.6357 0.8435 0.9192 0.074 Uiso 1 1 calc R . .
H86C H 0.6008 0.8930 0.9194 0.074 Uiso 1 1 calc R . .
C96 C 0.47359(12) 0.87894(9) 0.83226(11) 0.0530(6) Uani 1 1 d . . .
H96A H 0.4859 0.8922 0.8010 0.079 Uiso 1 1 calc R . .
H96B H 0.4716 0.9039 0.8590 0.079 Uiso 1 1 calc R . .
H96C H 0.4279 0.8636 0.8131 0.079 Uiso 1 1 calc R . .
C106 C 0.40209(8) 0.71921(5) 0.93715(6) 0.0197(3) Uani 1 1 d . . .
H10J H 0.3953 0.7061 0.8970 0.024 Uiso 1 1 calc R . .
C116 C 0.43574(9) 0.68125(6) 0.98518(7) 0.0258(3) Uani 1 1 d . . .
H11P H 0.4810 0.6724 0.9860 0.039 Uiso 1 1 calc R . .
H11Q H 0.4050 0.6539 0.9752 0.039 Uiso 1 1 calc R . .
H11R H 0.4427 0.6932 1.0250 0.039 Uiso 1 1 calc R . .
C126 C 0.32964(8) 0.73228(6) 0.93373(8) 0.0269(3) Uani 1 1 d . . .
H12J H 0.3083 0.7561 0.9025 0.040 Uiso 1 1 calc R . .
H12K H 0.3349 0.7445 0.9730 0.040 Uiso 1 1 calc R . .
H12L H 0.2997 0.7045 0.9235 0.040 Uiso 1 1 calc R . .
Fe3 Fe 0.729411(10) 0.928021(7) 0.795171(8) 0.01482(4) Uani 1 1 d . . .
Fe4 Fe 0.860858(10) 0.805008(7) 0.801343(9) 0.01628(4) Uani 1 1 d . . .
C2 C 0.76430(7) 0.84643(5) 0.81922(6) 0.0176(3) Uani 1 1 d . . .
O4 O 0.71513(5) 0.86405(4) 0.82850(5) 0.0201(2) Uani 1 1 d . . .
O5 O 0.79675(6) 0.87366(4) 0.79537(5) 0.0196(2) Uani 1 1 d . . .
O6 O 0.78585(6) 0.80444(4) 0.83012(5) 0.0224(2) Uani 1 1 d . . .
N311 N 0.73657(6) 0.98233(4) 0.84910(5) 0.0142(2) Uani 1 1 d . . .
N321 N 0.64640(6) 0.95183(4) 0.72362(5) 0.0155(2) Uani 1 1 d . . .
C311 C 0.67406(8) 1.04488(5) 0.88538(7) 0.0212(3) Uani 1 1 d . . .
C321 C 0.68092(7) 1.00897(5) 0.83948(6) 0.0158(2) Uani 1 1 d . . .
C331 C 0.61930(7) 1.00581(5) 0.78547(6) 0.0176(3) Uani 1 1 d . . .
H33B H 0.5812 1.0227 0.7867 0.021 Uiso 1 1 calc R . .
C341 C 0.60254(7) 0.98282(5) 0.73001(6) 0.0159(2) Uani 1 1 d . . .
C351 C 0.52919(7) 0.99753(6) 0.68061(6) 0.0206(3) Uani 1 1 d . . .
C361 C 0.73949(8) 1.05557(6) 0.94409(7) 0.0242(3) Uani 1 1 d . . .
H36B H 0.7271 1.0775 0.9689 0.036 Uiso 1 1 calc R . .
H36C H 0.7757 1.0694 0.9339 0.036 Uiso 1 1 calc R . .
H36D H 0.7572 1.0266 0.9667 0.036 Uiso 1 1 calc R . .
C371 C 0.61868(9) 1.02497(8) 0.90483(8) 0.0369(4) Uani 1 1 d . . .
H37A H 0.6118 1.0467 0.9330 0.055 Uiso 1 1 calc R . .
H37B H 0.6347 0.9948 0.9248 0.055 Uiso 1 1 calc R . .
H37C H 0.5743 1.0208 0.8691 0.055 Uiso 1 1 calc R . .
C381 C 0.64961(11) 1.09231(6) 0.85381(8) 0.0408(5) Uani 1 1 d . . .
H38A H 0.6506 1.1156 0.8836 0.061 Uiso 1 1 calc R . .
H38B H 0.6018 1.0894 0.8222 0.061 Uiso 1 1 calc R . .
H38C H 0.6809 1.1021 0.8355 0.061 Uiso 1 1 calc R . .
C391 C 0.50413(8) 0.97639(6) 0.61674(6) 0.0231(3) Uani 1 1 d . . .
H39A H 0.4574 0.9883 0.5910 0.035 Uiso 1 1 calc R . .
H39B H 0.5023 0.9424 0.6193 0.035 Uiso 1 1 calc R . .
H39C H 0.5368 0.9850 0.5993 0.035 Uiso 1 1 calc R . .
C401 C 0.52841(10) 1.05088(6) 0.67225(7) 0.0331(4) Uani 1 1 d . . .
H40A H 0.4840 1.0602 0.6392 0.050 Uiso 1 1 calc R . .
H40B H 0.5672 1.0600 0.6624 0.050 Uiso 1 1 calc R . .
H40C H 0.5335 1.0663 0.7098 0.050 Uiso 1 1 calc R . .
C411 C 0.47387(9) 0.98408(8) 0.70363(8) 0.0365(4) Uani 1 1 d . . .
H41A H 0.4270 0.9903 0.6719 0.055 Uiso 1 1 calc R . .
H41B H 0.4812 1.0026 0.7396 0.055 Uiso 1 1 calc R . .
H41C H 0.4782 0.9509 0.7140 0.055 Uiso 1 1 calc R . .
C312 C 0.80482(7) 0.98920(5) 0.89747(6) 0.0151(2) Uani 1 1 d . . .
C322 C 0.84851(7) 1.02400(5) 0.89159(6) 0.0180(3) Uani 1 1 d . . .
C332 C 0.91528(8) 1.02973(6) 0.93833(7) 0.0237(3) Uani 1 1 d . . .
H33C H 0.9453 1.0532 0.9351 0.028 Uiso 1 1 calc R . .
C342 C 0.93845(8) 1.00152(6) 0.98954(7) 0.0252(3) Uani 1 1 d . . .
H34B H 0.9835 1.0062 1.0214 0.030 Uiso 1 1 calc R . .
C352 C 0.89557(8) 0.96677(6) 0.99369(7) 0.0224(3) Uani 1 1 d . . .
H35B H 0.9122 0.9472 1.0284 0.027 Uiso 1 1 calc R . .
C362 C 0.82829(8) 0.95951(5) 0.94831(6) 0.0170(3) Uani 1 1 d . . .
C372 C 0.82562(8) 1.05447(5) 0.83546(7) 0.0212(3) Uani 1 1 d . . .
H37D H 0.7738 1.0511 0.8125 0.025 Uiso 1 1 calc R . .
C382 C 0.84171(10) 1.10649(6) 0.84998(8) 0.0331(4) Uani 1 1 d . . .
H38D H 0.8218 1.1246 0.8124 0.050 Uiso 1 1 calc R . .
H38E H 0.8925 1.1111 0.8696 0.050 Uiso 1 1 calc R . .
H38F H 0.8211 1.1169 0.8772 0.050 Uiso 1 1 calc R . .
C392 C 0.85939(12) 1.03806(7) 0.79481(9) 0.0385(4) Uani 1 1 d . . .
H39D H 0.8467 1.0055 0.7834 0.058 Uiso 1 1 calc R . .
H39E H 0.9104 1.0407 0.8165 0.058 Uiso 1 1 calc R . .
H39F H 0.8429 1.0574 0.7583 0.058 Uiso 1 1 calc R . .
C402 C 0.78300(8) 0.92129(5) 0.95630(6) 0.0178(3) Uani 1 1 d . . .
H40D H 0.7386 0.9195 0.9185 0.021 Uiso 1 1 calc R . .
C412 C 0.76413(9) 0.93156(6) 1.00961(7) 0.0278(3) Uani 1 1 d . . .
H41D H 0.7371 0.9605 1.0018 0.042 Uiso 1 1 calc R . .
H41E H 0.8071 0.9349 1.0469 0.042 Uiso 1 1 calc R . .
H41F H 0.7362 0.9058 1.0142 0.042 Uiso 1 1 calc R . .
C422 C 0.81980(8) 0.87376(5) 0.96615(7) 0.0239(3) Uani 1 1 d . . .
H42B H 0.8388 0.8695 0.9361 0.036 Uiso 1 1 calc R . .
H42C H 0.7861 0.8489 0.9618 0.036 Uiso 1 1 calc R . .
H42D H 0.8580 0.8726 1.0069 0.036 Uiso 1 1 calc R . .
C313 C 0.63592(7) 0.93038(5) 0.66698(6) 0.0161(2) Uani 1 1 d . . .
C323 C 0.60395(7) 0.88618(5) 0.65216(6) 0.0194(3) Uani 1 1 d . . .
C333 C 0.59204(8) 0.86734(6) 0.59572(7) 0.0251(3) Uani 1 1 d . . .
H33D H 0.5701 0.8377 0.5847 0.030 Uiso 1 1 calc R . .
C343 C 0.61146(9) 0.89075(6) 0.55561(7) 0.0281(3) Uani 1 1 d . . .
H34C H 0.6002 0.8782 0.5165 0.034 Uiso 1 1 calc R . .
C353 C 0.64730(8) 0.93240(6) 0.57249(7) 0.0245(3) Uani 1 1 d . . .
H35C H 0.6625 0.9476 0.5455 0.029 Uiso 1 1 calc R . .
C363 C 0.66157(8) 0.95249(5) 0.62887(6) 0.0188(3) Uani 1 1 d . . .
C373 C 0.58201(8) 0.85810(5) 0.69423(7) 0.0233(3) Uani 1 1 d . . .
H37E H 0.5974 0.8754 0.7334 0.028 Uiso 1 1 calc R . .
C383 C 0.50245(9) 0.85091(7) 0.66865(10) 0.0382(4) Uani 1 1 d . . .
H38G H 0.4791 0.8813 0.6611 0.057 Uiso 1 1 calc R . .
H38H H 0.4911 0.8335 0.6979 0.057 Uiso 1 1 calc R . .
H38I H 0.4865 0.8334 0.6307 0.057 Uiso 1 1 calc R . .
C393 C 0.61743(10) 0.81024(6) 0.70726(8) 0.0301(3) Uani 1 1 d . . .
H39G H 0.6671 0.8139 0.7165 0.045 Uiso 1 1 calc R . .
H39H H 0.5951 0.7902 0.6717 0.045 Uiso 1 1 calc R . .
H39I H 0.6127 0.7960 0.7419 0.045 Uiso 1 1 calc R . .
C403 C 0.70466(8) 0.99716(5) 0.64600(7) 0.0217(3) Uani 1 1 d . . .
H40E H 0.7100 1.0068 0.6872 0.026 Uiso 1 1 calc R . .
C413 C 0.77819(9) 0.98863(6) 0.64914(8) 0.0297(3) Uani 1 1 d . . .
H41G H 0.8019 0.9645 0.6794 0.044 Uiso 1 1 calc R . .
H41H H 0.8053 1.0176 0.6606 0.044 Uiso 1 1 calc R . .
H41I H 0.7742 0.9783 0.6095 0.044 Uiso 1 1 calc R . .
C423 C 0.66926(10) 1.03715(6) 0.60209(8) 0.0324(4) Uani 1 1 d . . .
H42E H 0.6248 1.0449 0.6038 0.049 Uiso 1 1 calc R . .
H42F H 0.6604 1.0276 0.5609 0.049 Uiso 1 1 calc R . .
H42G H 0.6999 1.0645 0.6135 0.049 Uiso 1 1 calc R . .
N314 N 0.86340(6) 0.76159(4) 0.73875(5) 0.0155(2) Uani 1 1 d . . .
N324 N 0.96191(6) 0.79814(4) 0.85610(5) 0.0145(2) Uani 1 1 d . . .
C314 C 0.92543(8) 0.70599(5) 0.69260(6) 0.0209(3) Uani 1 1 d . . .
C324 C 0.92152(7) 0.74125(5) 0.74052(6) 0.0170(2) Uani 1 1 d . . .
C334 C 0.98725(7) 0.74943(5) 0.78838(6) 0.0177(3) Uani 1 1 d . . .
H33E H 1.0252 0.7368 0.7819 0.021 Uiso 1 1 calc R . .
C344 C 1.00775(7) 0.77276(5) 0.84409(6) 0.0156(2) Uani 1 1 d . . .
C354 C 1.08710(7) 0.76544(5) 0.88682(6) 0.0189(3) Uani 1 1 d . . .
C364 C 0.85733(9) 0.69251(6) 0.63831(7) 0.0276(3) Uani 1 1 d . . .
H36E H 0.8678 0.6705 0.6125 0.041 Uiso 1 1 calc R . .
H36F H 0.8355 0.7205 0.6150 0.041 Uiso 1 1 calc R . .
H36G H 0.8252 0.6779 0.6528 0.041 Uiso 1 1 calc R . .
C374 C 0.97291(9) 0.72714(7) 0.66522(7) 0.0292(3) Uani 1 1 d . . .
H37F H 0.9808 0.7041 0.6391 0.044 Uiso 1 1 calc R . .
H37G H 1.0179 0.7361 0.6979 0.044 Uiso 1 1 calc R . .
H37H H 0.9503 0.7548 0.6413 0.044 Uiso 1 1 calc R . .
C384 C 0.95803(10) 0.66015(6) 0.72527(8) 0.0316(4) Uani 1 1 d . . .
H38J H 0.9571 0.6369 0.6955 0.047 Uiso 1 1 calc R . .
H38K H 0.9312 0.6486 0.7470 0.047 Uiso 1 1 calc R . .
H38L H 1.0066 0.6658 0.7541 0.047 Uiso 1 1 calc R . .
C394 C 1.13094(8) 0.78777(6) 0.85648(7) 0.0261(3) Uani 1 1 d . . .
H39J H 1.1806 0.7811 0.8807 0.039 Uiso 1 1 calc R . .
H39K H 1.1235 0.8216 0.8537 0.039 Uiso 1 1 calc R . .
H39L H 1.1165 0.7748 0.8158 0.039 Uiso 1 1 calc R . .
C404 C 1.11541(7) 0.78575(6) 0.95105(6) 0.0217(3) Uani 1 1 d . . .
H40F H 1.1650 0.7778 0.9729 0.033 Uiso 1 1 calc R . .
H40G H 1.0892 0.7727 0.9725 0.033 Uiso 1 1 calc R . .
H40H H 1.1100 0.8197 0.9488 0.033 Uiso 1 1 calc R . .
C414 C 1.10274(9) 0.71252(6) 0.89424(8) 0.0309(4) Uani 1 1 d . . .
H41J H 1.1516 0.7076 0.9227 0.046 Uiso 1 1 calc R . .
H41K H 1.0946 0.6990 0.8549 0.046 Uiso 1 1 calc R . .
H41L H 1.0719 0.6975 0.9098 0.046 Uiso 1 1 calc R . .
C315 C 0.79369(7) 0.75114(5) 0.69492(6) 0.0158(2) Uani 1 1 d . . .
C325 C 0.75483(7) 0.71643(5) 0.70739(6) 0.0183(3) Uani 1 1 d . . .
C335 C 0.68700(8) 0.70739(6) 0.66420(7) 0.0231(3) Uani 1 1 d . . .
H33F H 0.6601 0.6837 0.6716 0.028 Uiso 1 1 calc R . .
C345 C 0.65841(8) 0.73247(6) 0.61073(7) 0.0249(3) Uani 1 1 d . . .
H34D H 0.6126 0.7254 0.5814 0.030 Uiso 1 1 calc R . .
C355 C 0.69642(8) 0.76774(6) 0.59997(7) 0.0220(3) Uani 1 1 d . . .
H35D H 0.6758 0.7853 0.5637 0.026 Uiso 1 1 calc R . .
C365 C 0.76461(7) 0.77797(5) 0.64147(6) 0.0176(3) Uani 1 1 d . . .
C375 C 0.78375(8) 0.68821(5) 0.76583(7) 0.0240(3) Uani 1 1 d . . .
H37I H 0.8324 0.6992 0.7912 0.029 Uiso 1 1 calc R . .
C385 C 0.73978(11) 0.69590(6) 0.80132(8) 0.0320(4) Uani 1 1 d . . .
H38M H 0.7362 0.7294 0.8075 0.048 Uiso 1 1 calc R . .
H38N H 0.7621 0.6803 0.8407 0.048 Uiso 1 1 calc R . .
H38O H 0.6929 0.6829 0.7786 0.048 Uiso 1 1 calc R . .
C395 C 0.78668(10) 0.63594(6) 0.75393(9) 0.0326(4) Uani 1 1 d . . .
H39M H 0.8160 0.6308 0.7322 0.049 Uiso 1 1 calc R . .
H39N H 0.7393 0.6244 0.7294 0.049 Uiso 1 1 calc R . .
H39O H 0.8066 0.6192 0.7926 0.049 Uiso 1 1 calc R . .
C405 C 0.80721(8) 0.81566(5) 0.62867(6) 0.0189(3) Uani 1 1 d . . .
H40I H 0.8574 0.8057 0.6475 0.023 Uiso 1 1 calc R . .
C415 C 0.80178(9) 0.86198(6) 0.65783(7) 0.0254(3) Uani 1 1 d . . .
H41M H 0.8228 0.8585 0.7020 0.038 Uiso 1 1 calc R . .
H41N H 0.7524 0.8707 0.6437 0.038 Uiso 1 1 calc R . .
H41O H 0.8266 0.8863 0.6464 0.038 Uiso 1 1 calc R . .
C425 C 0.78608(11) 0.82318(7) 0.56096(8) 0.0335(4) Uani 1 1 d . . .
H42H H 0.7856 0.7931 0.5416 0.050 Uiso 1 1 calc R . .
H42I H 0.8198 0.8441 0.5555 0.050 Uiso 1 1 calc R . .
H42J H 0.7393 0.8372 0.5424 0.050 Uiso 1 1 calc R . .
C316 C 0.97667(7) 0.82007(5) 0.91330(6) 0.0151(2) Uani 1 1 d . . .
C326 C 1.00214(7) 0.86628(5) 0.92311(7) 0.0184(3) Uani 1 1 d . . .
C336 C 1.01722(8) 0.88659(6) 0.97930(7) 0.0237(3) Uani 1 1 d . . .
H33G H 1.0341 0.9177 0.9868 0.028 Uiso 1 1 calc R . .
C346 C 1.00784(8) 0.86193(6) 1.02430(7) 0.0253(3) Uani 1 1 d . . .
H34E H 1.0208 0.8756 1.0631 0.030 Uiso 1 1 calc R . .
C356 C 0.97952(8) 0.81745(6) 1.01277(7) 0.0215(3) Uani 1 1 d . . .
H35E H 0.9721 0.8012 1.0436 0.026 Uiso 1 1 calc R . .
C366 C 0.96171(7) 0.79598(5) 0.95666(6) 0.0164(2) Uani 1 1 d . . .
C376 C 1.01383(8) 0.89384(5) 0.87482(7) 0.0234(3) Uani 1 1 d . . .
H37J H 1.0120 0.8714 0.8428 0.028 Uiso 1 1 calc R . .
C386 C 0.95476(9) 0.92921(6) 0.84530(9) 0.0328(4) Uani 1 1 d . . .
H38P H 0.9097 0.9129 0.8285 0.049 Uiso 1 1 calc R . .
H38Q H 0.9613 0.9456 0.8128 0.049 Uiso 1 1 calc R . .
H38R H 0.9554 0.9518 0.8757 0.049 Uiso 1 1 calc R . .
C396 C 1.08450(10) 0.91868(8) 0.89833(10) 0.0418(5) Uani 1 1 d . . .
H39P H 1.1220 0.8961 0.9188 0.063 Uiso 1 1 calc R . .
H39Q H 1.0860 0.9431 0.9270 0.063 Uiso 1 1 calc R . .
H39R H 1.0908 0.9327 0.8643 0.063 Uiso 1 1 calc R . .
C406 C 0.92900(8) 0.74769(5) 0.94592(7) 0.0201(3) Uani 1 1 d . . .
H40J H 0.9163 0.7389 0.9029 0.024 Uiso 1 1 calc R . .
C416 C 0.98050(10) 0.71135(6) 0.98684(10) 0.0386(4) Uani 1 1 d . . .
H41P H 1.0228 0.7113 0.9796 0.058 Uiso 1 1 calc R . .
H41S H 0.9587 0.6804 0.9778 0.058 Uiso 1 1 calc R . .
H41Q H 0.9929 0.7191 1.0293 0.058 Uiso 1 1 calc R . .
C426 C 0.86245(9) 0.74626(6) 0.95671(8) 0.0288(3) Uani 1 1 d . . .
H42N H 0.8280 0.7682 0.9293 0.043 Uiso 1 1 calc R . .
H42K H 0.8738 0.7550 0.9987 0.043 Uiso 1 1 calc R . .
H42L H 0.8429 0.7147 0.9490 0.043 Uiso 1 1 calc R . .

loop_
_atom_site_aniso_label
_atom_site_aniso_U_11
_atom_site_aniso_U_22
_atom_site_aniso_U_33
_atom_site_aniso_U_23
_atom_site_aniso_U_13
_atom_site_aniso_U_12
Fe1 0.01674(9) 0.01528(9) 0.01325(9) -0.00158(7) 0.00484(7) 0.00400(7)
Fe2 0.01798(9) 0.01613(9) 0.01325(8) -0.00068(7) 0.00542(7) 0.00543(7)
C1 0.0178(6) 0.0197(6) 0.0138(6) -0.0029(5) 0.0038(5) 0.0050(5)
O1 0.0231(5) 0.0175(5) 0.0312(6) 0.0000(4) 0.0161(5) 0.0054(4)
O2 0.0217(5) 0.0243(5) 0.0259(5) -0.0011(4) 0.0136(4) 0.0045(4)
O3 0.0292(6) 0.0206(5) 0.0271(6) 0.0001(4) 0.0130(5) 0.0110(4)
N11 0.0162(5) 0.0161(5) 0.0129(5) -0.0004(4) 0.0045(4) 0.0020(4)
N21 0.0162(5) 0.0155(5) 0.0112(5) 0.0000(4) 0.0051(4) 0.0018(4)
C11 0.0238(7) 0.0160(6) 0.0140(6) -0.0015(5) 0.0077(5) 0.0021(5)
C21 0.0167(6) 0.0147(6) 0.0134(6) -0.0008(5) 0.0074(5) 0.0014(5)
C31 0.0179(6) 0.0173(6) 0.0139(6) -0.0011(5) 0.0067(5) 0.0036(5)
C41 0.0140(6) 0.0164(6) 0.0140(6) 0.0022(5) 0.0063(5) 0.0015(5)
C51 0.0155(6) 0.0188(6) 0.0145(6) 0.0019(5) 0.0049(5) 0.0026(5)
C61 0.0287(8) 0.0237(7) 0.0132(6) -0.0059(5) 0.0027(6) 0.0032(6)
C71 0.0304(8) 0.0238(7) 0.0185(7) -0.0011(5) 0.0136(6) 0.0034(6)
C81 0.0298(8) 0.0172(6) 0.0191(6) -0.0021(5) 0.0091(6) 0.0004(6)
C91 0.0197(7) 0.0269(7) 0.0163(6) 0.0023(5) 0.0039(5) 0.0077(6)
C101 0.0242(7) 0.0178(7) 0.0245(7) 0.0047(6) 0.0069(6) 0.0046(5)
C111 0.0173(7) 0.0279(8) 0.0236(7) 0.0023(6) 0.0097(6) 0.0034(6)
C12 0.0175(6) 0.0183(6) 0.0134(6) -0.0040(5) 0.0035(5) 0.0046(5)
C22 0.0199(7) 0.0240(7) 0.0191(7) -0.0073(6) 0.0043(5) 0.0017(5)
C32 0.0177(7) 0.0346(9) 0.0287(8) -0.0102(7) 0.0034(6) 0.0013(6)
C42 0.0198(7) 0.0326(9) 0.0262(8) -0.0073(7) -0.0042(6) 0.0088(6)
C52 0.0277(8) 0.0249(8) 0.0185(7) -0.0020(6) -0.0012(6) 0.0091(6)
C62 0.0226(7) 0.0198(7) 0.0144(6) -0.0045(5) 0.0038(5) 0.0055(5)
C72 0.0174(7) 0.0336(8) 0.0271(8) 0.0012(6) 0.0081(6) -0.0018(6)
C82 0.0432(11) 0.0503(12) 0.0312(9) -0.0010(8) 0.0203(8) -0.0073(9)
C92 0.0345(10) 0.0345(10) 0.0403(10) -0.0012(8) 0.0132(8) -0.0081(8)
C102 0.0266(8) 0.0213(7) 0.0164(6) 0.0027(5) 0.0061(6) 0.0047(6)
C112 0.0516(11) 0.0300(9) 0.0298(9) 0.0043(7) 0.0238(8) 0.0085(8)
C122 0.0415(9) 0.0208(7) 0.0228(7) -0.0001(6) 0.0100(7) 0.0021(7)
C13 0.0173(6) 0.0170(6) 0.0123(6) -0.0005(5) 0.0030(5) 0.0046(5)
C23 0.0217(7) 0.0192(7) 0.0159(6) -0.0010(5) 0.0043(5) 0.0015(5)
C33 0.0246(7) 0.0214(7) 0.0176(7) -0.0043(6) 0.0016(6) 0.0011(6)
C43 0.0286(8) 0.0258(8) 0.0140(6) -0.0041(6) 0.0025(6) 0.0073(6)
C53 0.0271(8) 0.0282(8) 0.0137(6) 0.0008(5) 0.0081(6) 0.0084(6)
C63 0.0189(6) 0.0191(6) 0.0145(6) -0.0002(5) 0.0058(5) 0.0050(5)
C73 0.0332(9) 0.0293(8) 0.0206(7) -0.0027(6) 0.0070(6) -0.0119(7)
C83 0.0359(10) 0.0443(11) 0.0421(11) -0.0050(9) 0.0184(8) -0.0158(8)
C93 0.0485(11) 0.0299(9) 0.0279(9) 0.0047(7) 0.0024(8) -0.0115(8)
C103 0.0254(7) 0.0236(7) 0.0182(6) 0.0009(5) 0.0115(6) 0.0007(6)
C113 0.0238(8) 0.0360(9) 0.0311(9) -0.0011(7) 0.0110(7) -0.0004(7)
C123 0.0343(9) 0.0283(8) 0.0297(8) 0.0065(7) 0.0184(7) 0.0023(7)
N14 0.0173(5) 0.0150(5) 0.0123(5) 0.0010(4) 0.0048(4) 0.0036(4)
N24 0.0168(5) 0.0193(6) 0.0133(5) 0.0006(4) 0.0055(4) 0.0036(4)
C14 0.0266(7) 0.0199(7) 0.0143(6) -0.0004(5) 0.0095(5) 0.0057(5)
C24 0.0211(6) 0.0158(6) 0.0152(6) 0.0012(5) 0.0098(5) 0.0037(5)
C34 0.0212(7) 0.0211(7) 0.0169(6) 0.0008(5) 0.0091(5) 0.0079(5)
C44 0.0179(6) 0.0199(6) 0.0157(6) 0.0033(5) 0.0074(5) 0.0055(5)
C54 0.0187(7) 0.0293(8) 0.0184(7) 0.0027(6) 0.0064(5) 0.0083(6)
C64 0.0388(9) 0.0384(9) 0.0219(7) -0.0029(7) 0.0208(7) 0.0043(7)
C74 0.0362(9) 0.0264(8) 0.0146(6) -0.0044(6) 0.0083(6) 0.0077(7)
C84 0.0392(9) 0.0200(7) 0.0234(7) -0.0009(6) 0.0105(7) 0.0069(6)
C94 0.0288(8) 0.0288(8) 0.0292(8) 0.0063(7) 0.0063(7) 0.0116(7)
C104 0.0226(8) 0.0429(10) 0.0210(7) -0.0017(7) 0.0022(6) 0.0148(7)
C114 0.0222(8) 0.0453(10) 0.0298(8) 0.0045(7) 0.0129(7) 0.0101(7)
C15 0.0164(6) 0.0186(6) 0.0120(6) -0.0010(5) 0.0051(5) 0.0034(5)
C25 0.0210(7) 0.0185(6) 0.0152(6) -0.0013(5) 0.0073(5) 0.0015(5)
C35 0.0198(7) 0.0276(8) 0.0222(7) -0.0016(6) 0.0071(6) -0.0017(6)
C45 0.0176(7) 0.0331(8) 0.0218(7) 0.0019(6) 0.0012(6) 0.0054(6)
C55 0.0230(7) 0.0244(7) 0.0156(6) 0.0044(5) 0.0039(6) 0.0056(6)
C65 0.0197(7) 0.0183(6) 0.0134(6) 0.0012(5) 0.0066(5) 0.0024(5)
C75 0.0243(7) 0.0217(7) 0.0226(7) 0.0015(5) 0.0119(6) -0.0005(6)
C85 0.0407(10) 0.0278(8) 0.0257(8) -0.0008(6) 0.0182(7) -0.0028(7)
C95 0.0554(12) 0.0238(8) 0.0352(9) -0.0030(7) 0.0215(9) -0.0096(8)
C105 0.0209(7) 0.0227(7) 0.0182(6) 0.0038(5) 0.0082(5) 0.0023(5)
C115 0.0424(10) 0.0331(9) 0.0246(8) 0.0014(7) 0.0207(7) -0.0041(7)
C125 0.0371(9) 0.0262(8) 0.0324(9) -0.0054(7) 0.0180(8) -0.0067(7)
C16 0.0148(6) 0.0199(6) 0.0136(6) -0.0004(5) 0.0044(5) 0.0046(5)
C26 0.0182(7) 0.0217(7) 0.0223(7) -0.0008(5) 0.0080(5) 0.0007(5)
C36 0.0242(7) 0.0221(7) 0.0263(7) -0.0051(6) 0.0080(6) -0.0016(6)
C46 0.0296(8) 0.0253(7) 0.0181(7) -0.0056(6) 0.0060(6) 0.0025(6)
C56 0.0262(7) 0.0245(7) 0.0142(6) 0.0000(5) 0.0073(5) 0.0046(6)
C66 0.0173(6) 0.0188(6) 0.0150(6) 0.0013(5) 0.0053(5) 0.0050(5)
C76 0.0253(8) 0.0294(8) 0.0293(8) -0.0027(6) 0.0148(6) -0.0047(6)
C86 0.0342(10) 0.0654(15) 0.0534(13) -0.0058(11) 0.0236(10) -0.0199(10)
C96 0.0417(11) 0.0637(15) 0.0623(14) 0.0370(12) 0.0305(11) 0.0121(10)
C106 0.0210(7) 0.0221(7) 0.0155(6) 0.0012(5) 0.0072(5) 0.0014(5)
C116 0.0287(8) 0.0247(8) 0.0200(7) 0.0042(6) 0.0064(6) 0.0021(6)
C126 0.0245(8) 0.0317(8) 0.0254(7) 0.0052(6) 0.0113(6) 0.0012(6)
Fe3 0.01394(8) 0.01603(9) 0.01305(9) -0.00131(7) 0.00429(7) 0.00220(7)
Fe4 0.01529(9) 0.01875(9) 0.01438(9) -0.00184(7) 0.00584(7) 0.00271(7)
C2 0.0158(6) 0.0205(6) 0.0164(6) -0.0029(5) 0.0067(5) 0.0002(5)
O4 0.0205(5) 0.0188(5) 0.0253(5) 0.0010(4) 0.0138(4) 0.0041(4)
O5 0.0181(5) 0.0229(5) 0.0199(5) 0.0003(4) 0.0101(4) 0.0009(4)
O6 0.0241(5) 0.0184(5) 0.0282(5) -0.0006(4) 0.0144(4) 0.0046(4)
N311 0.0143(5) 0.0164(5) 0.0112(5) -0.0006(4) 0.0045(4) 0.0007(4)
N321 0.0152(5) 0.0173(5) 0.0129(5) -0.0010(4) 0.0048(4) -0.0002(4)
C311 0.0229(7) 0.0217(7) 0.0165(6) -0.0042(5) 0.0059(5) 0.0047(5)
C321 0.0173(6) 0.0166(6) 0.0132(6) -0.0001(5) 0.0060(5) 0.0013(5)
C331 0.0155(6) 0.0221(7) 0.0140(6) -0.0008(5) 0.0052(5) 0.0044(5)
C341 0.0141(6) 0.0192(6) 0.0139(6) 0.0012(5) 0.0054(5) 0.0003(5)
C351 0.0148(6) 0.0286(7) 0.0153(6) -0.0004(5) 0.0034(5) 0.0056(5)
C361 0.0255(7) 0.0250(7) 0.0196(7) -0.0080(6) 0.0072(6) 0.0029(6)
C371 0.0251(8) 0.0642(13) 0.0245(8) -0.0165(8) 0.0135(7) -0.0040(8)
C381 0.0537(12) 0.0268(9) 0.0266(8) -0.0059(7) 0.0020(8) 0.0189(8)
C391 0.0172(6) 0.0300(8) 0.0154(6) -0.0019(6) 0.0002(5) 0.0042(6)
C401 0.0410(10) 0.0271(8) 0.0185(7) -0.0001(6) 0.0001(7) 0.0150(7)
C411 0.0165(7) 0.0693(14) 0.0231(8) -0.0037(8) 0.0079(6) 0.0003(8)
C312 0.0143(6) 0.0171(6) 0.0116(5) -0.0019(5) 0.0031(5) 0.0010(5)
C322 0.0190(6) 0.0165(6) 0.0167(6) -0.0015(5) 0.0058(5) 0.0004(5)
C332 0.0186(7) 0.0223(7) 0.0251(7) -0.0023(6) 0.0042(6) -0.0053(6)
C342 0.0190(7) 0.0274(8) 0.0197(7) -0.0034(6) -0.0010(6) -0.0015(6)
C352 0.0229(7) 0.0240(7) 0.0147(6) -0.0001(6) 0.0024(5) 0.0017(6)
C362 0.0184(6) 0.0183(6) 0.0131(6) -0.0012(5) 0.0055(5) 0.0011(5)
C372 0.0210(7) 0.0188(7) 0.0202(7) 0.0018(5) 0.0051(5) -0.0031(5)
C382 0.0422(10) 0.0193(7) 0.0321(9) 0.0024(6) 0.0100(8) -0.0045(7)
C392 0.0584(12) 0.0359(10) 0.0309(9) 0.0085(8) 0.0282(9) 0.0091(9)
C402 0.0201(7) 0.0195(6) 0.0139(6) 0.0014(5) 0.0072(5) 0.0015(5)
C412 0.0361(9) 0.0304(8) 0.0224(7) 0.0045(6) 0.0177(7) 0.0043(7)
C422 0.0268(8) 0.0192(7) 0.0243(7) 0.0041(6) 0.0093(6) 0.0031(6)
C313 0.0139(6) 0.0188(6) 0.0133(6) -0.0021(5) 0.0034(5) 0.0012(5)
C323 0.0156(6) 0.0211(7) 0.0187(6) -0.0034(5) 0.0043(5) -0.0008(5)
C333 0.0236(7) 0.0258(8) 0.0218(7) -0.0097(6) 0.0055(6) -0.0042(6)
C343 0.0299(8) 0.0347(9) 0.0163(7) -0.0090(6) 0.0062(6) 0.0003(7)
C353 0.0264(7) 0.0317(8) 0.0152(6) -0.0004(6) 0.0085(6) 0.0021(6)
C363 0.0196(6) 0.0215(7) 0.0139(6) -0.0006(5) 0.0058(5) 0.0019(5)
C373 0.0233(7) 0.0215(7) 0.0256(7) -0.0051(6) 0.0107(6) -0.0051(6)
C383 0.0247(8) 0.0381(10) 0.0531(12) -0.0022(9) 0.0175(8) -0.0084(7)
C393 0.0372(9) 0.0230(8) 0.0300(8) -0.0023(6) 0.0139(7) -0.0036(6)
C403 0.0265(7) 0.0224(7) 0.0189(6) 0.0011(5) 0.0122(6) -0.0005(6)
C413 0.0279(8) 0.0287(8) 0.0353(9) -0.0034(7) 0.0162(7) -0.0031(6)
C423 0.0387(10) 0.0275(8) 0.0363(9) 0.0075(7) 0.0209(8) 0.0030(7)
N314 0.0160(5) 0.0159(5) 0.0148(5) -0.0005(4) 0.0067(4) -0.0005(4)
N324 0.0157(5) 0.0154(5) 0.0128(5) 0.0007(4) 0.0064(4) 0.0016(4)
C314 0.0203(7) 0.0243(7) 0.0188(6) -0.0049(5) 0.0089(5) 0.0040(5)
C324 0.0200(6) 0.0176(6) 0.0144(6) -0.0005(5) 0.0083(5) 0.0001(5)
C334 0.0160(6) 0.0233(7) 0.0152(6) -0.0010(5) 0.0080(5) 0.0024(5)
C344 0.0157(6) 0.0169(6) 0.0148(6) 0.0026(5) 0.0069(5) 0.0012(5)
C354 0.0154(6) 0.0222(7) 0.0171(6) -0.0007(5) 0.0049(5) 0.0029(5)
C364 0.0247(8) 0.0313(8) 0.0242(8) -0.0121(6) 0.0079(6) 0.0026(6)
C374 0.0274(8) 0.0418(10) 0.0230(7) -0.0076(7) 0.0151(6) -0.0012(7)
C384 0.0348(9) 0.0254(8) 0.0311(8) -0.0059(7) 0.0104(7) 0.0093(7)
C394 0.0166(7) 0.0424(10) 0.0203(7) -0.0015(6) 0.0087(6) 0.0011(6)
C404 0.0168(6) 0.0304(8) 0.0158(6) -0.0011(6) 0.0048(5) 0.0043(5)
C414 0.0295(8) 0.0253(8) 0.0275(8) -0.0007(6) 0.0019(7) 0.0092(6)
C315 0.0150(6) 0.0169(6) 0.0152(6) -0.0025(5) 0.0061(5) 0.0012(5)
C325 0.0181(6) 0.0189(6) 0.0175(6) -0.0023(5) 0.0069(5) -0.0014(5)
C335 0.0208(7) 0.0237(7) 0.0241(7) -0.0038(6) 0.0086(6) -0.0045(6)
C345 0.0183(7) 0.0299(8) 0.0209(7) -0.0066(6) 0.0030(6) -0.0025(6)
C355 0.0227(7) 0.0248(7) 0.0148(6) -0.0018(5) 0.0042(5) 0.0026(6)
C365 0.0199(6) 0.0198(7) 0.0141(6) -0.0016(5) 0.0082(5) 0.0020(5)
C375 0.0238(7) 0.0228(7) 0.0229(7) 0.0030(6) 0.0074(6) -0.0050(6)
C385 0.0515(11) 0.0226(7) 0.0292(8) -0.0013(7) 0.0241(8) -0.0095(8)
C395 0.0363(9) 0.0247(8) 0.0404(10) 0.0078(7) 0.0197(8) 0.0045(7)
C405 0.0218(7) 0.0214(7) 0.0151(6) 0.0020(5) 0.0095(5) 0.0020(5)
C415 0.0306(8) 0.0217(7) 0.0271(8) -0.0013(6) 0.0153(7) -0.0004(6)
C425 0.0471(11) 0.0375(10) 0.0211(7) 0.0018(7) 0.0193(7) -0.0027(8)
C316 0.0136(6) 0.0164(6) 0.0144(6) -0.0010(5) 0.0050(5) 0.0017(5)
C326 0.0158(6) 0.0179(6) 0.0210(7) -0.0013(5) 0.0071(5) 0.0002(5)
C336 0.0194(7) 0.0223(7) 0.0280(8) -0.0083(6) 0.0086(6) -0.0013(5)
C346 0.0214(7) 0.0320(8) 0.0199(7) -0.0094(6) 0.0062(6) 0.0023(6)
C356 0.0194(7) 0.0294(8) 0.0157(6) -0.0002(5) 0.0074(5) 0.0042(6)
C366 0.0153(6) 0.0189(6) 0.0140(6) 0.0017(5) 0.0052(5) 0.0042(5)
C376 0.0253(7) 0.0176(7) 0.0310(8) 0.0007(6) 0.0155(6) -0.0016(5)
C386 0.0266(8) 0.0334(9) 0.0359(9) 0.0124(7) 0.0108(7) 0.0010(7)
C396 0.0259(9) 0.0416(11) 0.0565(13) 0.0147(9) 0.0161(9) -0.0058(8)
C406 0.0235(7) 0.0200(7) 0.0178(6) 0.0026(5) 0.0097(5) 0.0010(5)
C416 0.0323(9) 0.0261(9) 0.0545(12) 0.0135(8) 0.0155(9) 0.0073(7)
C426 0.0271(8) 0.0320(9) 0.0290(8) 0.0040(7) 0.0133(7) -0.0039(7)

loop_
_atom_type_symbol
_atom_type_description
_atom_type_scat_dispersion_real
_atom_type_scat_dispersion_imag
_atom_type_scat_source
C C 0.0033 0.0016 'International Tables Vol C Tables 4.2.6.8 and 6.1.1.4'
H H 0.0000 0.0000 'International Tables Vol C Tables 4.2.6.8 and 6.1.1.4'
N N 0.0061 0.0033 'International Tables Vol C Tables 4.2.6.8 and 6.1.1.4'
O O 0.0106 0.0060 'International Tables Vol C Tables 4.2.6.8 and 6.1.1.4'
Fe Fe 0.3463 0.8444 'International Tables Vol C Tables 4.2.6.8 and 6.1.1.4'

loop_
_geom_angle_atom_site_label_1
_geom_angle_atom_site_label_2
_geom_angle_atom_site_label_3
_geom_angle
_geom_angle_site_symmetry_1
_geom_angle_site_symmetry_3
_geom_angle_publ_flag
N21 Fe1 N11 98.09(5) . . ?
N21 Fe1 O2 134.18(5) . . ?
N11 Fe1 O2 123.66(5) . . ?
N21 Fe1 O1 116.48(5) . . ?
N11 Fe1 O1 115.65(5) . . ?
O2 Fe1 O1 64.52(4) . . ?
N21 Fe1 C1 133.00(5) . . ?
N11 Fe1 C1 125.05(5) . . ?
O2 Fe1 C1 32.56(5) . . ?
O1 Fe1 C1 31.97(5) . . ?
O3 Fe2 N14 126.14(5) . . ?
O3 Fe2 N24 133.63(5) . . ?
N14 Fe2 N24 95.68(5) . . ?
O1 C1 O2 118.07(13) . . ?
O1 C1 O3 120.88(14) . . ?
O2 C1 O3 121.04(13) . . ?
O1 C1 Fe1 60.07(7) . . ?
O2 C1 Fe1 58.04(7) . . ?
O3 C1 Fe1 177.29(12) . . ?
C1 O1 Fe1 87.96(9) . . ?
C1 O2 Fe1 89.40(8) . . ?
C1 O3 Fe2 128.64(11) . . ?
C21 N11 C12 126.98(12) . . ?
C21 N11 Fe1 121.83(9) . . ?
C12 N11 Fe1 111.05(8) . . ?
C41 N21 C13 126.49(11) . . ?
C41 N21 Fe1 121.45(9) . . ?
C13 N21 Fe1 112.07(8) . . ?
C61 C11 C81 105.79(12) . . ?
C61 C11 C71 106.57(12) . . ?
C81 C11 C71 109.81(12) . . ?
C61 C11 C21 117.60(12) . . ?
C81 C11 C21 109.26(11) . . ?
C71 C11 C21 107.65(12) . . ?
N11 C21 C31 121.24(12) . . ?
N11 C21 C11 125.80(12) . . ?
C31 C21 C11 112.96(11) . . ?
C41 C31 C21 134.16(13) . . ?
C41 C31 H31A 112.9 . . ?
C21 C31 H31A 112.9 . . ?
N21 C41 C31 121.59(12) . . ?
N21 C41 C51 125.99(12) . . ?
C31 C41 C51 112.38(11) . . ?
C111 C51 C91 106.87(12) . . ?
C111 C51 C101 109.60(12) . . ?
C91 C51 C101 105.65(12) . . ?
C111 C51 C41 107.56(11) . . ?
C91 C51 C41 117.66(12) . . ?
C101 C51 C41 109.32(11) . . ?
C11 C61 H61A 109.5 . . ?
C11 C61 H61B 109.5 . . ?
H61A C61 H61B 109.5 . . ?
C11 C61 H61C 109.5 . . ?
H61A C61 H61C 109.5 . . ?
H61B C61 H61C 109.5 . . ?
C11 C71 H71A 109.5 . . ?
C11 C71 H71B 109.5 . . ?
H71A C71 H71B 109.5 . . ?
C11 C71 H71C 109.5 . . ?
H71A C71 H71C 109.5 . . ?
H71B C71 H71C 109.5 . . ?
C11 C81 H81A 109.5 . . ?
C11 C81 H81B 109.5 . . ?
H81A C81 H81B 109.5 . . ?
C11 C81 H81C 109.5 . . ?
H81A C81 H81C 109.5 . . ?
H81B C81 H81C 109.5 . . ?
C51 C91 H91A 109.5 . . ?
C51 C91 H91B 109.5 . . ?
H91A C91 H91B 109.5 . . ?
C51 C91 H91C 109.5 . . ?
H91A C91 H91C 109.5 . . ?
H91B C91 H91C 109.5 . . ?
C51 C101 H10A 109.5 . . ?
C51 C101 H10B 109.5 . . ?
H10A C101 H10B 109.5 . . ?
C51 C101 H10C 109.5 . . ?
H10A C101 H10C 109.5 . . ?
H10B C101 H10C 109.5 . . ?
C51 C111 H11A 109.5 . . ?
C51 C111 H11B 109.5 . . ?
H11A C111 H11B 109.5 . . ?
C51 C111 H11C 109.5 . . ?
H11A C111 H11C 109.5 . . ?
H11B C111 H11C 109.5 . . ?
C22 C12 C62 120.79(13) . . ?
C22 C12 N11 119.07(13) . . ?
C62 C12 N11 119.88(13) . . ?
C32 C22 C12 118.88(15) . . ?
C32 C22 C72 119.06(15) . . ?
C12 C22 C72 122.02(13) . . ?
C42 C32 C22 120.91(17) . . ?
C42 C32 H32A 119.5 . . ?
C22 C32 H32A 119.5 . . ?
C32 C42 C52 120.12(15) . . ?
C32 C42 H42A 119.9 . . ?
C52 C42 H42A 119.9 . . ?
C42 C52 C62 121.42(16) . . ?
C42 C52 H52A 119.3 . . ?
C62 C52 H52A 119.3 . . ?
C52 C62 C12 117.86(15) . . ?
C52 C62 C102 118.21(14) . . ?
C12 C62 C102 123.92(13) . . ?
C82 C72 C22 109.78(15) . . ?
C82 C72 C92 110.28(15) . . ?
C22 C72 C92 112.71(14) . . ?
C82 C72 H72A 108.0 . . ?
C22 C72 H72A 108.0 . . ?
C92 C72 H72A 108.0 . . ?
C72 C82 H82A 109.5 . . ?
C72 C82 H82B 109.5 . . ?
H82A C82 H82B 109.5 . . ?
C72 C82 H82C 109.5 . . ?
H82A C82 H82C 109.5 . . ?
H82B C82 H82C 109.5 . . ?
C72 C92 H92A 109.5 . . ?
C72 C92 H92B 109.5 . . ?
H92A C92 H92B 109.5 . . ?
C72 C92 H92C 109.5 . . ?
H92A C92 H92C 109.5 . . ?
H92B C92 H92C 109.5 . . ?
C62 C102 C112 112.26(14) . . ?
C62 C102 C122 111.73(13) . . ?
C112 C102 C122 108.30(13) . . ?
C62 C102 H10D 108.1 . . ?
C112 C102 H10D 108.1 . . ?
C122 C102 H10D 108.1 . . ?
C102 C112 H11D 109.5 . . ?
C102 C112 H11E 109.5 . . ?
H11D C112 H11E 109.5 . . ?
C102 C112 H11F 109.5 . . ?
H11D C112 H11F 109.5 . . ?
H11E C112 H11F 109.5 . . ?
C102 C122 H12A 109.5 . . ?
C102 C122 H12B 109.5 . . ?
H12A C122 H12B 109.5 . . ?
C102 C122 H12C 109.5 . . ?
H12A C122 H12C 109.5 . . ?
H12B C122 H12C 109.5 . . ?
C63 C13 C23 120.73(13) . . ?
C63 C13 N21 119.51(13) . . ?
C23 C13 N21 119.47(13) . . ?
C33 C23 C13 117.74(14) . . ?
C33 C23 C73 118.22(14) . . ?
C13 C23 C73 124.04(13) . . ?
C43 C33 C23 121.94(15) . . ?
C43 C33 H33A 119.0 . . ?
C23 C33 H33A 119.0 . . ?
C33 C43 C53 119.66(14) . . ?
C33 C43 H43A 120.2 . . ?
C53 C43 H43A 120.2 . . ?
C43 C53 C63 121.48(15) . . ?
C43 C53 H53A 119.3 . . ?
C63 C53 H53A 119.3 . . ?
C53 C63 C13 118.38(14) . . ?
C53 C63 C103 117.99(13) . . ?
C13 C63 C103 123.64(12) . . ?
C23 C73 C93 111.24(15) . . ?
C23 C73 C83 112.16(14) . . ?
C93 C73 C83 108.52(15) . . ?
C23 C73 H73A 108.3 . . ?
C93 C73 H73A 108.3 . . ?
C83 C73 H73A 108.3 . . ?
C73 C83 H83A 109.5 . . ?
C73 C83 H83B 109.5 . . ?
H83A C83 H83B 109.5 . . ?
C73 C83 H83C 109.5 . . ?
H83A C83 H83C 109.5 . . ?
H83B C83 H83C 109.5 . . ?
C73 C93 H93A 109.5 . . ?
C73 C93 H93B 109.5 . . ?
H93A C93 H93B 109.5 . . ?
C73 C93 H93C 109.5 . . ?
H93A C93 H93C 109.5 . . ?
H93B C93 H93C 109.5 . . ?
C63 C103 C123 112.24(13) . . ?
C63 C103 C113 110.11(13) . . ?
C123 C103 C113 109.44(13) . . ?
C63 C103 H10E 108.3 . . ?
C123 C103 H10E 108.3 . . ?
C113 C103 H10E 108.3 . . ?
C103 C113 H11G 109.5 . . ?
C103 C113 H11H 109.5 . . ?
H11G C113 H11H 109.5 . . ?
C103 C113 H11I 109.5 . . ?
H11G C113 H11I 109.5 . . ?
H11H C113 H11I 109.5 . . ?
C103 C123 H12D 109.5 . . ?
C103 C123 H12E 109.5 . . ?
H12D C123 H12E 109.5 . . ?
C103 C123 H12F 109.5 . . ?
H12D C123 H12F 109.5 . . ?
H12E C123 H12F 109.5 . . ?
C24 N14 C15 127.11(12) . . ?
C24 N14 Fe2 124.79(9) . . ?
C15 N14 Fe2 107.59(8) . . ?
C44 N24 C16 126.29(12) . . ?
C44 N24 Fe2 125.10(10) . . ?
C16 N24 Fe2 108.61(8) . . ?
C84 C14 C74 106.68(13) . . ?
C84 C14 C64 109.73(13) . . ?
C74 C14 C64 106.26(13) . . ?
C84 C14 C24 108.36(12) . . ?
C74 C14 C24 117.75(12) . . ?
C64 C14 C24 107.90(13) . . ?
N14 C24 C34 121.09(13) . . ?
N14 C24 C14 125.30(12) . . ?
C34 C24 C14 113.61(12) . . ?
C24 C34 C44 132.49(13) . . ?
C24 C34 H34A 113.8 . . ?
C44 C34 H34A 113.8 . . ?
N24 C44 C34 120.77(12) . . ?
N24 C44 C54 125.96(12) . . ?
C34 C44 C54 113.27(12) . . ?
C114 C54 C94 109.91(14) . . ?
C114 C54 C104 105.88(14) . . ?
C94 C54 C104 106.00(13) . . ?
C114 C54 C44 109.11(12) . . ?
C94 C54 C44 108.05(13) . . ?
C104 C54 C44 117.72(13) . . ?
C14 C64 H64A 109.5 . . ?
C14 C64 H64B 109.5 . . ?
H64A C64 H64B 109.5 . . ?
C14 C64 H64C 109.5 . . ?
H64A C64 H64C 109.5 . . ?
H64B C64 H64C 109.5 . . ?
C14 C74 H74A 109.5 . . ?
C14 C74 H74B 109.5 . . ?
H74A C74 H74B 109.5 . . ?
C14 C74 H74C 109.5 . . ?
H74A C74 H74C 109.5 . . ?
H74B C74 H74C 109.5 . . ?
C14 C84 H84A 109.5 . . ?
C14 C84 H84B 109.5 . . ?
H84A C84 H84B 109.5 . . ?
C14 C84 H84C 109.5 . . ?
H84A C84 H84C 109.5 . . ?
H84B C84 H84C 109.5 . . ?
C54 C94 H94A 109.5 . . ?
C54 C94 H94B 109.5 . . ?
H94A C94 H94B 109.5 . . ?
C54 C94 H94C 109.5 . . ?
H94A C94 H94C 109.5 . . ?
H94B C94 H94C 109.5 . . ?
C54 C104 H10F 109.5 . . ?
C54 C104 H10G 109.5 . . ?
H10F C104 H10G 109.5 . . ?
C54 C104 H10H 109.5 . . ?
H10F C104 H10H 109.5 . . ?
H10G C104 H10H 109.5 . . ?
C54 C114 H11J 109.5 . . ?
C54 C114 H11K 109.5 . . ?
H11J C114 H11K 109.5 . . ?
C54 C114 H11L 109.5 . . ?
H11J C114 H11L 109.5 . . ?
H11K C114 H11L 109.5 . . ?
C25 C15 C65 121.26(13) . . ?
C25 C15 N14 119.26(12) . . ?
C65 C15 N14 119.12(13) . . ?
C35 C25 C15 118.32(13) . . ?
C35 C25 C75 119.26(14) . . ?
C15 C25 C75 122.42(13) . . ?
C45 C35 C25 120.93(15) . . ?
C45 C35 H35A 119.5 . . ?
C25 C35 H35A 119.5 . . ?
C55 C45 C35 120.30(14) . . ?
C55 C45 H45A 119.9 . . ?
C35 C45 H45A 119.9 . . ?
C45 C55 C65 121.10(14) . . ?
C45 C55 H55A 119.4 . . ?
C65 C55 H55A 119.4 . . ?
C55 C65 C15 118.08(14) . . ?
C55 C65 C105 119.18(13) . . ?
C15 C65 C105 122.74(13) . . ?
C25 C75 C95 112.99(13) . . ?
C25 C75 C85 110.30(13) . . ?
C95 C75 C85 109.55(14) . . ?
C25 C75 H75A 107.9 . . ?
C95 C75 H75A 107.9 . . ?
C85 C75 H75A 107.9 . . ?
C75 C85 H85A 109.5 . . ?
C75 C85 H85B 109.5 . . ?
H85A C85 H85B 109.5 . . ?
C75 C85 H85C 109.5 . . ?
H85A C85 H85C 109.5 . . ?
H85B C85 H85C 109.5 . . ?
C75 C95 H95A 109.5 . . ?
C75 C95 H95B 109.5 . . ?
H95A C95 H95B 109.5 . . ?
C75 C95 H95C 109.5 . . ?
H95A C95 H95C 109.5 . . ?
H95B C95 H95C 109.5 . . ?
C115 C105 C65 111.79(13) . . ?
C115 C105 C125 109.73(14) . . ?
C65 C105 C125 110.84(13) . . ?
C115 C105 H10I 108.1 . . ?
C65 C105 H10I 108.1 . . ?
C125 C105 H10I 108.1 . . ?
C105 C115 H11M 109.5 . . ?
C105 C115 H11N 109.5 . . ?
H11M C115 H11N 109.5 . . ?
C105 C115 H11O 109.5 . . ?
H11M C115 H11O 109.5 . . ?
H11N C115 H11O 109.5 . . ?
C105 C125 H12G 109.5 . . ?
C105 C125 H12H 109.5 . . ?
H12G C125 H12H 109.5 . . ?
C105 C125 H12I 109.5 . . ?
H12G C125 H12I 109.5 . . ?
H12H C125 H12I 109.5 . . ?
C66 C16 C26 121.58(13) . . ?
C66 C16 N24 119.52(13) . . ?
C26 C16 N24 118.73(13) . . ?
C36 C26 C16 117.91(14) . . ?
C36 C26 C76 120.69(14) . . ?
C16 C26 C76 121.38(13) . . ?
C46 C36 C26 121.30(15) . . ?
C46 C36 H36A 119.3 . . ?
C26 C36 H36A 119.3 . . ?
C56 C46 C36 120.14(14) . . ?
C56 C46 H46A 119.9 . . ?
C36 C46 H46A 119.9 . . ?
C46 C56 C66 121.05(14) . . ?
C46 C56 H56A 119.5 . . ?
C66 C56 H56A 119.5 . . ?
C56 C66 C16 117.96(14) . . ?
C56 C66 C106 119.24(13) . . ?
C16 C66 C106 122.80(12) . . ?
C96 C76 C86 109.64(18) . . ?
C96 C76 C26 110.54(14) . . ?
C86 C76 C26 113.34(15) . . ?
C96 C76 H76A 107.7 . . ?
C86 C76 H76A 107.7 . . ?
C26 C76 H76A 107.7 . . ?
C76 C86 H86A 109.5 . . ?
C76 C86 H86B 109.5 . . ?
H86A C86 H86B 109.5 . . ?
C76 C86 H86C 109.5 . . ?
H86A C86 H86C 109.5 . . ?
H86B C86 H86C 109.5 . . ?
C76 C96 H96A 109.5 . . ?
C76 C96 H96B 109.5 . . ?
H96A C96 H96B 109.5 . . ?
C76 C96 H96C 109.5 . . ?
H96A C96 H96C 109.5 . . ?
H96B C96 H96C 109.5 . . ?
C66 C106 C116 112.39(12) . . ?
C66 C106 C126 110.38(13) . . ?
C116 C106 C126 110.05(13) . . ?
C66 C106 H10J 108.0 . . ?
C116 C106 H10J 108.0 . . ?
C126 C106 H10J 108.0 . . ?
C106 C116 H11P 109.5 . . ?
C106 C116 H11Q 109.5 . . ?
H11P C116 H11Q 109.5 . . ?
C106 C116 H11R 109.5 . . ?
H11P C116 H11R 109.5 . . ?
H11Q C116 H11R 109.5 . . ?
C106 C126 H12J 109.5 . . ?
C106 C126 H12K 109.5 . . ?
H12J C126 H12K 109.5 . . ?
C106 C126 H12L 109.5 . . ?
H12J C126 H12L 109.5 . . ?
H12K C126 H12L 109.5 . . ?
N321 Fe3 N311 95.89(5) . . ?
N321 Fe3 O4 115.13(5) . . ?
N311 Fe3 O4 114.43(5) . . ?
N321 Fe3 O5 126.58(5) . . ?
N311 Fe3 O5 135.23(5) . . ?
O4 Fe3 O5 63.53(4) . . ?
N321 Fe3 C2 126.82(5) . . ?
N311 Fe3 C2 130.88(5) . . ?
O4 Fe3 C2 30.85(4) . . ?
O5 Fe3 C2 32.68(4) . . ?
O6 Fe4 N314 123.37(5) . . ?
O6 Fe4 N324 123.38(5) . . ?
N314 Fe4 N324 94.87(5) . . ?
O6 Fe4 O5 60.45(4) . . ?
N314 Fe4 O5 132.55(4) . . ?
N324 Fe4 O5 123.21(4) . . ?
O4 C2 O6 126.23(13) . . ?
O4 C2 O5 117.38(13) . . ?
O6 C2 O5 116.38(12) . . ?
O4 C2 Fe3 58.08(7) . . ?
O6 C2 Fe3 175.68(11) . . ?
O5 C2 Fe3 59.30(7) . . ?
C2 O4 Fe3 91.07(9) . . ?
C2 O5 Fe3 88.02(8) . . ?
C2 O5 Fe4 82.46(8) . . ?
Fe3 O5 Fe4 170.44(5) . . ?
C2 O6 Fe4 100.71(9) . . ?
C321 N311 C312 124.52(11) . . ?
C321 N311 Fe3 120.83(9) . . ?
C312 N311 Fe3 114.65(8) . . ?
C341 N321 C313 124.12(11) . . ?
C341 N321 Fe3 121.27(9) . . ?
C313 N321 Fe3 114.45(9) . . ?
C381 C311 C361 105.51(13) . . ?
C381 C311 C371 110.07(15) . . ?
C361 C311 C371 106.58(13) . . ?
C381 C311 C321 109.59(12) . . ?
C361 C311 C321 118.41(12) . . ?
C371 C311 C321 106.53(13) . . ?
N311 C321 C331 121.51(12) . . ?
N311 C321 C311 126.01(12) . . ?
C331 C321 C311 112.44(12) . . ?
C341 C331 C321 133.30(13) . . ?
C341 C331 H33B 113.3 . . ?
C321 C331 H33B 113.3 . . ?
N321 C341 C331 121.11(12) . . ?
N321 C341 C351 126.63(12) . . ?
C331 C341 C351 112.26(12) . . ?
C411 C351 C391 106.21(13) . . ?
C411 C351 C401 109.19(15) . . ?
C391 C351 C401 106.07(12) . . ?
C411 C351 C341 107.85(12) . . ?
C391 C351 C341 118.53(12) . . ?
C401 C351 C341 108.72(12) . . ?
C311 C361 H36B 109.5 . . ?
C311 C361 H36C 109.5 . . ?
H36B C361 H36C 109.5 . . ?
C311 C361 H36D 109.5 . . ?
H36B C361 H36D 109.5 . . ?
H36C C361 H36D 109.5 . . ?
C311 C371 H37A 109.5 . . ?
C311 C371 H37B 109.5 . . ?
H37A C371 H37B 109.5 . . ?
C311 C371 H37C 109.5 . . ?
H37A C371 H37C 109.5 . . ?
H37B C371 H37C 109.5 . . ?
C311 C381 H38A 109.5 . . ?
C311 C381 H38B 109.5 . . ?
H38A C381 H38B 109.5 . . ?
C311 C381 H38C 109.5 . . ?
H38A C381 H38C 109.5 . . ?
H38B C381 H38C 109.5 . . ?
C351 C391 H39A 109.5 . . ?
C351 C391 H39B 109.5 . . ?
H39A C391 H39B 109.5 . . ?
C351 C391 H39C 109.5 . . ?
H39A C391 H39C 109.5 . . ?
H39B C391 H39C 109.5 . . ?
C351 C401 H40A 109.5 . . ?
C351 C401 H40B 109.5 . . ?
H40A C401 H40B 109.5 . . ?
C351 C401 H40C 109.5 . . ?
H40A C401 H40C 109.5 . . ?
H40B C401 H40C 109.5 . . ?
C351 C411 H41A 109.5 . . ?
C351 C411 H41B 109.5 . . ?
H41A C411 H41B 109.5 . . ?
C351 C411 H41C 109.5 . . ?
H41A C411 H41C 109.5 . . ?
H41B C411 H41C 109.5 . . ?
C322 C312 C362 121.07(12) . . ?
C322 C312 N311 119.06(12) . . ?
C362 C312 N311 119.77(12) . . ?
C332 C322 C312 118.58(13) . . ?
C332 C322 C372 119.61(13) . . ?
C312 C322 C372 121.79(12) . . ?
C342 C332 C322 120.96(14) . . ?
C342 C332 H33C 119.5 . . ?
C322 C332 H33C 119.5 . . ?
C352 C342 C332 119.56(14) . . ?
C352 C342 H34B 120.2 . . ?
C332 C342 H34B 120.2 . . ?
C342 C352 C362 121.87(14) . . ?
C342 C352 H35B 119.1 . . ?
C362 C352 H35B 119.1 . . ?
C352 C362 C312 117.91(14) . . ?
C352 C362 C402 119.27(13) . . ?
C312 C362 C402 122.80(13) . . ?
C392 C372 C322 110.51(13) . . ?
C392 C372 C382 109.41(14) . . ?
C322 C372 C382 113.29(13) . . ?
C392 C372 H37D 107.8 . . ?
C322 C372 H37D 107.8 . . ?
C382 C372 H37D 107.8 . . ?
C372 C382 H38D 109.5 . . ?
C372 C382 H38E 109.5 . . ?
H38D C382 H38E 109.5 . . ?
C372 C382 H38F 109.5 . . ?
H38D C382 H38F 109.5 . . ?
H38E C382 H38F 109.5 . . ?
C372 C392 H39D 109.5 . . ?
C372 C392 H39E 109.5 . . ?
H39D C392 H39E 109.5 . . ?
C372 C392 H39F 109.5 . . ?
H39D C392 H39F 109.5 . . ?
H39E C392 H39F 109.5 . . ?
C362 C402 C422 110.93(12) . . ?
C362 C402 C412 111.71(13) . . ?
C422 C402 C412 109.34(12) . . ?
C362 C402 H40D 108.3 . . ?
C422 C402 H40D 108.3 . . ?
C412 C402 H40D 108.3 . . ?
C402 C412 H41D 109.5 . . ?
C402 C412 H41E 109.5 . . ?
H41D C412 H41E 109.5 . . ?
C402 C412 H41F 109.5 . . ?
H41D C412 H41F 109.5 . . ?
H41E C412 H41F 109.5 . . ?
C402 C422 H42B 109.5 . . ?
C402 C422 H42C 109.5 . . ?
H42B C422 H42C 109.5 . . ?
C402 C422 H42D 109.5 . . ?
H42B C422 H42D 109.5 . . ?
H42C C422 H42D 109.5 . . ?
C363 C313 C323 120.76(13) . . ?
C363 C313 N321 119.55(12) . . ?
C323 C313 N321 119.57(13) . . ?
C333 C323 C313 117.90(14) . . ?
C333 C323 C373 118.59(13) . . ?
C313 C323 C373 123.50(13) . . ?
C343 C333 C323 121.57(15) . . ?
C343 C333 H33D 119.2 . . ?
C323 C333 H33D 119.2 . . ?
C353 C343 C333 119.86(14) . . ?
C353 C343 H34C 120.1 . . ?
C333 C343 H34C 120.1 . . ?
C343 C353 C363 120.84(15) . . ?
C343 C353 H35C 119.6 . . ?
C363 C353 H35C 119.6 . . ?
C353 C363 C313 118.59(14) . . ?
C353 C363 C403 118.13(13) . . ?
C313 C363 C403 123.28(12) . . ?
C323 C373 C393 110.76(13) . . ?
C323 C373 C383 112.80(14) . . ?
C393 C373 C383 108.49(14) . . ?
C323 C373 H37E 108.2 . . ?
C393 C373 H37E 108.2 . . ?
C383 C373 H37E 108.2 . . ?
C373 C383 H38G 109.5 . . ?
C373 C383 H38H 109.5 . . ?
H38G C383 H38H 109.5 . . ?
C373 C383 H38I 109.5 . . ?
H38G C383 H38I 109.5 . . ?
H38H C383 H38I 109.5 . . ?
C373 C393 H39G 109.5 . . ?
C373 C393 H39H 109.5 . . ?
H39G C393 H39H 109.5 . . ?
C373 C393 H39I 109.5 . . ?
H39G C393 H39I 109.5 . . ?
H39H C393 H39I 109.5 . . ?
C363 C403 C423 112.34(13) . . ?
C363 C403 C413 110.58(13) . . ?
C423 C403 C413 109.75(13) . . ?
C363 C403 H40E 108.0 . . ?
C423 C403 H40E 108.0 . . ?
C413 C403 H40E 108.0 . . ?
C403 C413 H41G 109.5 . . ?
C403 C413 H41H 109.5 . . ?
H41G C413 H41H 109.5 . . ?
C403 C413 H41I 109.5 . . ?
H41G C413 H41I 109.5 . . ?
H41H C413 H41I 109.5 . . ?
C403 C423 H42E 109.5 . . ?
C403 C423 H42F 109.5 . . ?
H42E C423 H42F 109.5 . . ?
C403 C423 H42G 109.5 . . ?
H42E C423 H42G 109.5 . . ?
H42F C423 H42G 109.5 . . ?
C324 N314 C315 124.55(12) . . ?
C324 N314 Fe4 124.59(9) . . ?
C315 N314 Fe4 110.55(8) . . ?
C344 N324 C316 124.68(11) . . ?
C344 N324 Fe4 125.12(9) . . ?
C316 N324 Fe4 109.84(8) . . ?
C364 C314 C384 106.34(13) . . ?
C364 C314 C374 105.55(13) . . ?
C384 C314 C374 109.26(13) . . ?
C364 C314 C324 118.61(12) . . ?
C384 C314 C324 108.46(12) . . ?
C374 C314 C324 108.35(12) . . ?
N314 C324 C334 121.47(12) . . ?
N314 C324 C314 126.07(12) . . ?
C334 C324 C314 112.46(12) . . ?
C324 C334 C344 132.41(13) . . ?
C324 C334 H33E 113.8 . . ?
C344 C334 H33E 113.8 . . ?
N324 C344 C334 120.88(12) . . ?
N324 C344 C354 126.50(12) . . ?
C334 C344 C354 112.61(12) . . ?
C404 C354 C394 106.05(12) . . ?
C404 C354 C414 106.32(12) . . ?
C394 C354 C414 108.78(13) . . ?
C404 C354 C344 118.25(12) . . ?
C394 C354 C344 108.21(11) . . ?
C414 C354 C344 108.91(12) . . ?
C314 C364 H36E 109.5 . . ?
C314 C364 H36F 109.5 . . ?
H36E C364 H36F 109.5 . . ?
C314 C364 H36G 109.5 . . ?
H36E C364 H36G 109.5 . . ?
H36F C364 H36G 109.5 . . ?
C314 C374 H37F 109.5 . . ?
C314 C374 H37G 109.5 . . ?
H37F C374 H37G 109.5 . . ?
C314 C374 H37H 109.5 . . ?
H37F C374 H37H 109.5 . . ?
H37G C374 H37H 109.5 . . ?
C314 C384 H38J 109.5 . . ?
C314 C384 H38K 109.5 . . ?
H38J C384 H38K 109.5 . . ?
C314 C384 H38L 109.5 . . ?
H38J C384 H38L 109.5 . . ?
H38K C384 H38L 109.5 . . ?
C354 C394 H39J 109.5 . . ?
C354 C394 H39K 109.5 . . ?
H39J C394 H39K 109.5 . . ?
C354 C394 H39L 109.5 . . ?
H39J C394 H39L 109.5 . . ?
H39K C394 H39L 109.5 . . ?
C354 C404 H40F 109.5 . . ?
C354 C404 H40G 109.5 . . ?
H40F C404 H40G 109.5 . . ?
C354 C404 H40H 109.5 . . ?
H40F C404 H40H 109.5 . . ?
H40G C404 H40H 109.5 . . ?
C354 C414 H41J 109.5 . . ?
C354 C414 H41K 109.5 . . ?
H41J C414 H41K 109.5 . . ?
C354 C414 H41L 109.5 . . ?
H41J C414 H41L 109.5 . . ?
H41K C414 H41L 109.5 . . ?
C325 C315 C365 121.42(13) . . ?
C325 C315 N314 119.67(12) . . ?
C365 C315 N314 118.83(12) . . ?
C335 C325 C315 118.35(13) . . ?
C335 C325 C375 118.99(13) . . ?
C315 C325 C375 122.66(13) . . ?
C345 C335 C325 120.92(14) . . ?
C345 C335 H33F 119.5 . . ?
C325 C335 H33F 119.5 . . ?
C355 C345 C335 120.11(14) . . ?
C355 C345 H34D 119.9 . . ?
C335 C345 H34D 119.9 . . ?
C345 C355 C365 121.23(14) . . ?
C345 C355 H35D 119.4 . . ?
C365 C355 H35D 119.4 . . ?
C355 C365 C315 117.89(13) . . ?
C355 C365 C405 121.20(13) . . ?
C315 C365 C405 120.88(12) . . ?
C325 C375 C385 110.68(14) . . ?
C325 C375 C395 112.01(13) . . ?
C385 C375 C395 109.31(13) . . ?
C325 C375 H37I 108.2 . . ?
C385 C375 H37I 108.2 . . ?
C395 C375 H37I 108.2 . . ?
C375 C385 H38M 109.5 . . ?
C375 C385 H38N 109.5 . . ?
H38M C385 H38N 109.5 . . ?
C375 C385 H38O 109.5 . . ?
H38M C385 H38O 109.5 . . ?
H38N C385 H38O 109.5 . . ?
C375 C395 H39M 109.5 . . ?
C375 C395 H39N 109.5 . . ?
H39M C395 H39N 109.5 . . ?
C375 C395 H39O 109.5 . . ?
H39M C395 H39O 109.5 . . ?
H39N C395 H39O 109.5 . . ?
C365 C405 C425 113.11(13) . . ?
C365 C405 C415 110.83(12) . . ?
C425 C405 C415 109.41(13) . . ?
C365 C405 H40I 107.8 . . ?
C425 C405 H40I 107.8 . . ?
C415 C405 H40I 107.8 . . ?
C405 C415 H41M 109.5 . . ?
C405 C415 H41N 109.5 . . ?
H41M C415 H41N 109.5 . . ?
C405 C415 H41O 109.5 . . ?
H41M C415 H41O 109.5 . . ?
H41N C415 H41O 109.5 . . ?
C405 C425 H42H 109.5 . . ?
C405 C425 H42I 109.5 . . ?
H42H C425 H42I 109.5 . . ?
C405 C425 H42J 109.5 . . ?
H42H C425 H42J 109.5 . . ?
H42I C425 H42J 109.5 . . ?
C366 C316 C326 121.62(13) . . ?
C366 C316 N324 119.21(12) . . ?
C326 C316 N324 119.07(12) . . ?
C336 C326 C316 118.10(14) . . ?
C336 C326 C376 119.83(14) . . ?
C316 C326 C376 122.07(13) . . ?
C346 C336 C326 120.86(15) . . ?
C346 C336 H33G 119.6 . . ?
C326 C336 H33G 119.6 . . ?
C356 C346 C336 120.11(14) . . ?
C356 C346 H34E 119.9 . . ?
C336 C346 H34E 119.9 . . ?
C346 C356 C366 121.24(14) . . ?
C346 C356 H35E 119.4 . . ?
C366 C356 H35E 119.4 . . ?
C356 C366 C316 117.75(13) . . ?
C356 C366 C406 119.01(13) . . ?
C316 C366 C406 123.23(12) . . ?
C326 C376 C396 113.74(14) . . ?
C326 C376 C386 110.07(13) . . ?
C396 C376 C386 109.78(14) . . ?
C326 C376 H37J 107.7 . . ?
C396 C376 H37J 107.7 . . ?
C386 C376 H37J 107.7 . . ?
C376 C386 H38P 109.5 . . ?
C376 C386 H38Q 109.5 . . ?
H38P C386 H38Q 109.5 . . ?
C376 C386 H38R 109.5 . . ?
H38P C386 H38R 109.5 . . ?
H38Q C386 H38R 109.5 . . ?
C376 C396 H39P 109.5 . . ?
C376 C396 H39Q 109.5 . . ?
H39P C396 H39Q 109.5 . . ?
C376 C396 H39R 109.5 . . ?
H39P C396 H39R 109.5 . . ?
H39Q C396 H39R 109.5 . . ?
C366 C406 C416 111.25(13) . . ?
C366 C406 C426 112.11(13) . . ?
C416 C406 C426 108.59(13) . . ?
C366 C406 H40J 108.3 . . ?
C416 C406 H40J 108.3 . . ?
C426 C406 H40J 108.3 . . ?
C406 C416 H41P 109.5 . . ?
C406 C416 H41S 109.5 . . ?
H41P C416 H41S 109.5 . . ?
C406 C416 H41Q 109.5 . . ?
H41P C416 H41Q 109.5 . . ?
H41S C416 H41Q 109.5 . . ?
C406 C426 H42N 109.5 . . ?
C406 C426 H42K 109.5 . . ?
H42N C426 H42K 109.5 . . ?
C406 C426 H42L 109.5 . . ?
H42N C426 H42L 109.5 . . ?
H42K C426 H42L 109.5 . . ?

loop_
_geom_bond_atom_site_label_1
_geom_bond_atom_site_label_2
_geom_bond_distance
_geom_bond_site_symmetry_2
_geom_bond_publ_flag
Fe1 N21 1.9843(11) . ?
Fe1 N11 1.9937(12) . ?
Fe1 O2 2.0344(11) . ?
Fe1 O1 2.0793(11) . ?
Fe1 C1 2.3978(15) . ?
Fe2 O3 1.8812(11) . ?
Fe2 N14 1.9661(12) . ?
Fe2 N24 1.9663(12) . ?
C1 O1 1.2704(17) . ?
C1 O2 1.2906(19) . ?
C1 O3 1.2927(17) . ?
N11 C21 1.3281(17) . ?
N11 C12 1.4409(18) . ?
N21 C41 1.3369(17) . ?
N21 C13 1.4464(17) . ?
C11 C61 1.539(2) . ?
C11 C81 1.543(2) . ?
C11 C71 1.544(2) . ?
C11 C21 1.5675(19) . ?
C21 C31 1.4155(19) . ?
C31 C41 1.4131(19) . ?
C31 H31A 0.9500 . ?
C41 C51 1.5652(19) . ?
C51 C111 1.541(2) . ?
C51 C91 1.542(2) . ?
C51 C101 1.549(2) . ?
C61 H61A 0.9800 . ?
C61 H61B 0.9800 . ?
C61 H61C 0.9800 . ?
C71 H71A 0.9800 . ?
C71 H71B 0.9800 . ?
C71 H71C 0.9800 . ?
C81 H81A 0.9800 . ?
C81 H81B 0.9800 . ?
C81 H81C 0.9800 . ?
C91 H91A 0.9800 . ?
C91 H91B 0.9800 . ?
C91 H91C 0.9800 . ?
C101 H10A 0.9800 . ?
C101 H10B 0.9800 . ?
C101 H10C 0.9800 . ?
C111 H11A 0.9800 . ?
C111 H11B 0.9800 . ?
C111 H11C 0.9800 . ?
C12 C22 1.409(2) . ?
C12 C62 1.410(2) . ?
C22 C32 1.394(2) . ?
C22 C72 1.525(2) . ?
C32 C42 1.378(3) . ?
C32 H32A 0.9500 . ?
C42 C52 1.382(3) . ?
C42 H42A 0.9500 . ?
C52 C62 1.402(2) . ?
C52 H52A 0.9500 . ?
C62 C102 1.517(2) . ?
C72 C82 1.522(3) . ?
C72 C92 1.534(3) . ?
C72 H72A 1.0000 . ?
C82 H82A 0.9800 . ?
C82 H82B 0.9800 . ?
C82 H82C 0.9800 . ?
C92 H92A 0.9800 . ?
C92 H92B 0.9800 . ?
C92 H92C 0.9800 . ?
C102 C112 1.534(2) . ?
C102 C122 1.538(2) . ?
C102 H10D 1.0000 . ?
C112 H11D 0.9800 . ?
C112 H11E 0.9800 . ?
C112 H11F 0.9800 . ?
C122 H12A 0.9800 . ?
C122 H12B 0.9800 . ?
C122 H12C 0.9800 . ?
C13 C63 1.405(2) . ?
C13 C23 1.417(2) . ?
C23 C33 1.404(2) . ?
C23 C73 1.520(2) . ?
C33 C43 1.372(2) . ?
C33 H33A 0.9500 . ?
C43 C53 1.378(2) . ?
C43 H43A 0.9500 . ?
C53 C63 1.403(2) . ?
C53 H53A 0.9500 . ?
C63 C103 1.525(2) . ?
C73 C93 1.533(3) . ?
C73 C83 1.538(3) . ?
C73 H73A 1.0000 . ?
C83 H83A 0.9800 . ?
C83 H83B 0.9800 . ?
C83 H83C 0.9800 . ?
C93 H93A 0.9800 . ?
C93 H93B 0.9800 . ?
C93 H93C 0.9800 . ?
C103 C123 1.532(2) . ?
C103 C113 1.537(2) . ?
C103 H10E 1.0000 . ?
C113 H11G 0.9800 . ?
C113 H11H 0.9800 . ?
C113 H11I 0.9800 . ?
C123 H12D 0.9800 . ?
C123 H12E 0.9800 . ?
C123 H12F 0.9800 . ?
N14 C24 1.3357(17) . ?
N14 C15 1.4445(17) . ?
N24 C44 1.3339(18) . ?
N24 C16 1.4385(17) . ?
C14 C84 1.537(2) . ?
C14 C74 1.539(2) . ?
C14 C64 1.540(2) . ?
C14 C24 1.5626(19) . ?
C24 C34 1.407(2) . ?
C34 C44 1.412(2) . ?
C34 H34A 0.9500 . ?
C44 C54 1.562(2) . ?
C54 C114 1.535(2) . ?
C54 C94 1.535(2) . ?
C54 C104 1.541(2) . ?
C64 H64A 0.9800 . ?
C64 H64B 0.9800 . ?
C64 H64C 0.9800 . ?
C74 H74A 0.9800 . ?
C74 H74B 0.9800 . ?
C74 H74C 0.9800 . ?
C84 H84A 0.9800 . ?
C84 H84B 0.9800 . ?
C84 H84C 0.9800 . ?
C94 H94A 0.9800 . ?
C94 H94B 0.9800 . ?
C94 H94C 0.9800 . ?
C104 H10F 0.9800 . ?
C104 H10G 0.9800 . ?
C104 H10H 0.9800 . ?
C114 H11J 0.9800 . ?
C114 H11K 0.9800 . ?
C114 H11L 0.9800 . ?
C15 C25 1.403(2) . ?
C15 C65 1.409(2) . ?
C25 C35 1.397(2) . ?
C25 C75 1.523(2) . ?
C35 C45 1.384(2) . ?
C35 H35A 0.9500 . ?
C45 C55 1.376(2) . ?
C45 H45A 0.9500 . ?
C55 C65 1.399(2) . ?
C55 H55A 0.9500 . ?
C65 C105 1.527(2) . ?
C75 C95 1.527(2) . ?
C75 C85 1.530(2) . ?
C75 H75A 1.0000 . ?
C85 H85A 0.9800 . ?
C85 H85B 0.9800 . ?
C85 H85C 0.9800 . ?
C95 H95A 0.9800 . ?
C95 H95B 0.9800 . ?
C95 H95C 0.9800 . ?
C105 C115 1.524(2) . ?
C105 C125 1.529(2) . ?
C105 H10I 1.0000 . ?
C115 H11M 0.9800 . ?
C115 H11N 0.9800 . ?
C115 H11O 0.9800 . ?
C125 H12G 0.9800 . ?
C125 H12H 0.9800 . ?
C125 H12I 0.9800 . ?
C16 C66 1.403(2) . ?
C16 C26 1.412(2) . ?
C26 C36 1.390(2) . ?
C26 C76 1.526(2) . ?
C36 C46 1.384(2) . ?
C36 H36A 0.9500 . ?
C46 C56 1.382(2) . ?
C46 H46A 0.9500 . ?
C56 C66 1.400(2) . ?
C56 H56A 0.9500 . ?
C66 C106 1.521(2) . ?
C76 C96 1.515(3) . ?
C76 C86 1.522(3) . ?
C76 H76A 1.0000 . ?
C86 H86A 0.9800 . ?
C86 H86B 0.9800 . ?
C86 H86C 0.9800 . ?
C96 H96A 0.9800 . ?
C96 H96B 0.9800 . ?
C96 H96C 0.9800 . ?
C106 C116 1.536(2) . ?
C106 C126 1.540(2) . ?
C106 H10J 1.0000 . ?
C116 H11P 0.9800 . ?
C116 H11Q 0.9800 . ?
C116 H11R 0.9800 . ?
C126 H12J 0.9800 . ?
C126 H12K 0.9800 . ?
C126 H12L 0.9800 . ?
Fe3 N321 1.9989(12) . ?
Fe3 N311 2.0021(12) . ?
Fe3 O4 2.0793(11) . ?
Fe3 O5 2.1073(11) . ?
Fe3 C2 2.4492(15) . ?
Fe4 O6 1.9815(11) . ?
Fe4 N314 1.9872(12) . ?
Fe4 N324 1.9900(12) . ?
Fe4 O5 2.3579(11) . ?
C2 O4 1.2562(17) . ?
C2 O6 1.2753(18) . ?
C2 O5 1.3233(18) . ?
N311 C321 1.3354(17) . ?
N311 C312 1.4380(17) . ?
N321 C341 1.3382(18) . ?
N321 C313 1.4403(17) . ?
C311 C381 1.541(2) . ?
C311 C361 1.542(2) . ?
C311 C371 1.542(2) . ?
C311 C321 1.5712(19) . ?
C321 C331 1.4091(19) . ?
C331 C341 1.4081(19) . ?
C331 H33B 0.9500 . ?
C341 C351 1.5646(19) . ?
C351 C411 1.541(2) . ?
C351 C391 1.541(2) . ?
C351 C401 1.543(2) . ?
C361 H36B 0.9800 . ?
C361 H36C 0.9800 . ?
C361 H36D 0.9800 . ?
C371 H37A 0.9800 . ?
C371 H37B 0.9800 . ?
C371 H37C 0.9800 . ?
C381 H38A 0.9800 . ?
C381 H38B 0.9800 . ?
C381 H38C 0.9800 . ?
C391 H39A 0.9800 . ?
C391 H39B 0.9800 . ?
C391 H39C 0.9800 . ?
C401 H40A 0.9800 . ?
C401 H40B 0.9800 . ?
C401 H40C 0.9800 . ?
C411 H41A 0.9800 . ?
C411 H41B 0.9800 . ?
C411 H41C 0.9800 . ?
C312 C322 1.406(2) . ?
C312 C362 1.4098(19) . ?
C322 C332 1.398(2) . ?
C322 C372 1.520(2) . ?
C332 C342 1.392(2) . ?
C332 H33C 0.9500 . ?
C342 C352 1.378(2) . ?
C342 H34B 0.9500 . ?
C352 C362 1.398(2) . ?
C352 H35B 0.9500 . ?
C362 C402 1.519(2) . ?
C372 C392 1.518(2) . ?
C372 C382 1.538(2) . ?
C372 H37D 1.0000 . ?
C382 H38D 0.9800 . ?
C382 H38E 0.9800 . ?
C382 H38F 0.9800 . ?
C392 H39D 0.9800 . ?
C392 H39E 0.9800 . ?
C392 H39F 0.9800 . ?
C402 C422 1.537(2) . ?
C402 C412 1.539(2) . ?
C402 H40D 1.0000 . ?
C412 H41D 0.9800 . ?
C412 H41E 0.9800 . ?
C412 H41F 0.9800 . ?
C422 H42B 0.9800 . ?
C422 H42C 0.9800 . ?
C422 H42D 0.9800 . ?
C313 C363 1.407(2) . ?
C313 C323 1.410(2) . ?
C323 C333 1.398(2) . ?
C323 C373 1.521(2) . ?
C333 C343 1.382(2) . ?
C333 H33D 0.9500 . ?
C343 C353 1.380(2) . ?
C343 H34C 0.9500 . ?
C353 C363 1.400(2) . ?
C353 H35C 0.9500 . ?
C363 C403 1.524(2) . ?
C373 C393 1.531(2) . ?
C373 C383 1.537(2) . ?
C373 H37E 1.0000 . ?
C383 H38G 0.9800 . ?
C383 H38H 0.9800 . ?
C383 H38I 0.9800 . ?
C393 H39G 0.9800 . ?
C393 H39H 0.9800 . ?
C393 H39I 0.9800 . ?
C403 C423 1.531(2) . ?
C403 C413 1.539(2) . ?
C403 H40E 1.0000 . ?
C413 H41G 0.9800 . ?
C413 H41H 0.9800 . ?
C413 H41I 0.9800 . ?
C423 H42E 0.9800 . ?
C423 H42F 0.9800 . ?
C423 H42G 0.9800 . ?
N314 C324 1.3412(18) . ?
N314 C315 1.4375(17) . ?
N324 C344 1.3370(17) . ?
N324 C316 1.4386(17) . ?
C314 C364 1.536(2) . ?
C314 C384 1.541(2) . ?
C314 C374 1.542(2) . ?
C314 C324 1.5728(19) . ?
C324 C334 1.4044(19) . ?
C334 C344 1.4079(19) . ?
C334 H33E 0.9500 . ?
C344 C354 1.5676(19) . ?
C354 C404 1.535(2) . ?
C354 C394 1.545(2) . ?
C354 C414 1.548(2) . ?
C364 H36E 0.9800 . ?
C364 H36F 0.9800 . ?
C364 H36G 0.9800 . ?
C374 H37F 0.9800 . ?
C374 H37G 0.9800 . ?
C374 H37H 0.9800 . ?
C384 H38J 0.9800 . ?
C384 H38K 0.9800 . ?
C384 H38L 0.9800 . ?
C394 H39J 0.9800 . ?
C394 H39K 0.9800 . ?
C394 H39L 0.9800 . ?
C404 H40F 0.9800 . ?
C404 H40G 0.9800 . ?
C404 H40H 0.9800 . ?
C414 H41J 0.9800 . ?
C414 H41K 0.9800 . ?
C414 H41L 0.9800 . ?
C315 C325 1.401(2) . ?
C315 C365 1.411(2) . ?
C325 C335 1.397(2) . ?
C325 C375 1.524(2) . ?
C335 C345 1.384(2) . ?
C335 H33F 0.9500 . ?
C345 C355 1.382(2) . ?
C345 H34D 0.9500 . ?
C355 C365 1.396(2) . ?
C355 H35D 0.9500 . ?
C365 C405 1.519(2) . ?
C375 C385 1.527(2) . ?
C375 C395 1.533(2) . ?
C375 H37I 1.0000 . ?
C385 H38M 0.9800 . ?
C385 H38N 0.9800 . ?
C385 H38O 0.9800 . ?
C395 H39M 0.9800 . ?
C395 H39N 0.9800 . ?
C395 H39O 0.9800 . ?
C405 C425 1.532(2) . ?
C405 C415 1.534(2) . ?
C405 H40I 1.0000 . ?
C415 H41M 0.9800 . ?
C415 H41N 0.9800 . ?
C415 H41O 0.9800 . ?
C425 H42H 0.9800 . ?
C425 H42I 0.9800 . ?
C425 H42J 0.9800 . ?
C316 C366 1.4048(19) . ?
C316 C326 1.412(2) . ?
C326 C336 1.396(2) . ?
C326 C376 1.521(2) . ?
C336 C346 1.387(2) . ?
C336 H33G 0.9500 . ?
C346 C356 1.386(2) . ?
C346 H34E 0.9500 . ?
C356 C366 1.399(2) . ?
C356 H35E 0.9500 . ?
C366 C406 1.520(2) . ?
C376 C396 1.528(2) . ?
C376 C386 1.530(2) . ?
C376 H37J 1.0000 . ?
C386 H38P 0.9800 . ?
C386 H38Q 0.9800 . ?
C386 H38R 0.9800 . ?
C396 H39P 0.9800 . ?
C396 H39Q 0.9800 . ?
C396 H39R 0.9800 . ?
C406 C416 1.532(2) . ?
C406 C426 1.533(2) . ?
C406 H40J 1.0000 . ?
C416 H41P 0.9800 . ?
C416 H41S 0.9800 . ?
C416 H41Q 0.9800 . ?
C426 H42N 0.9800 . ?
C426 H42K 0.9800 . ?
C426 H42L 0.9800 . ?

loop_
_geom_torsion_atom_site_label_1
_geom_torsion_atom_site_label_2
_geom_torsion_atom_site_label_3
_geom_torsion_atom_site_label_4
_geom_torsion
_geom_torsion_site_symmetry_1
_geom_torsion_site_symmetry_2
_geom_torsion_site_symmetry_3
_geom_torsion_site_symmetry_4
_geom_torsion_publ_flag
N21 Fe1 C1 O1 -69.96(10) . . . . ?
N11 Fe1 C1 O1 82.81(10) . . . . ?
O2 Fe1 C1 O1 -178.02(13) . . . . ?
N21 Fe1 C1 O2 108.07(9) . . . . ?
N11 Fe1 C1 O2 -99.17(9) . . . . ?
O1 Fe1 C1 O2 178.02(13) . . . . ?
N21 Fe1 C1 O3 179(100) . . . . ?
N11 Fe1 C1 O3 -28(3) . . . . ?
O2 Fe1 C1 O3 71(3) . . . . ?
O1 Fe1 C1 O3 -111(3) . . . . ?
O2 C1 O1 Fe1 -1.90(13) . . . . ?
O3 C1 O1 Fe1 177.06(12) . . . . ?
N21 Fe1 O1 C1 129.86(8) . . . . ?
N11 Fe1 O1 C1 -115.71(9) . . . . ?
O2 Fe1 O1 C1 1.18(8) . . . . ?
O1 C1 O2 Fe1 1.94(13) . . . . ?
O3 C1 O2 Fe1 -177.02(12) . . . . ?
N21 Fe1 O2 C1 -104.20(9) . . . . ?
N11 Fe1 O2 C1 103.84(9) . . . . ?
O1 Fe1 O2 C1 -1.16(8) . . . . ?
O1 C1 O3 Fe2 176.17(10) . . . . ?
O2 C1 O3 Fe2 -4.9(2) . . . . ?
Fe1 C1 O3 Fe2 -74(3) . . . . ?
N14 Fe2 O3 C1 -101.06(13) . . . . ?
N24 Fe2 O3 C1 109.01(13) . . . . ?
N21 Fe1 N11 C21 11.92(11) . . . . ?
O2 Fe1 N11 C21 172.01(10) . . . . ?
O1 Fe1 N11 C21 -112.68(11) . . . . ?
C1 Fe1 N11 C21 -148.32(10) . . . . ?
N21 Fe1 N11 C12 -164.18(9) . . . . ?
O2 Fe1 N11 C12 -4.09(12) . . . . ?
O1 Fe1 N11 C12 71.22(10) . . . . ?
C1 Fe1 N11 C12 35.57(12) . . . . ?
N11 Fe1 N21 C41 -12.11(11) . . . . ?
O2 Fe1 N21 C41 -168.82(9) . . . . ?
O1 Fe1 N21 C41 111.90(11) . . . . ?
C1 Fe1 N21 C41 145.66(10) . . . . ?
N11 Fe1 N21 C13 167.33(9) . . . . ?
O2 Fe1 N21 C13 10.61(13) . . . . ?
O1 Fe1 N21 C13 -68.67(10) . . . . ?
C1 Fe1 N21 C13 -34.91(12) . . . . ?
C12 N11 C21 C31 170.22(14) . . . . ?
Fe1 N11 C21 C31 -5.22(18) . . . . ?
C12 N11 C21 C11 -10.4(2) . . . . ?
Fe1 N11 C21 C11 174.11(10) . . . . ?
C61 C11 C21 N11 3.1(2) . . . . ?
C81 C11 C21 N11 123.63(15) . . . . ?
C71 C11 C21 N11 -117.17(15) . . . . ?
C61 C11 C21 C31 -177.52(13) . . . . ?
C81 C11 C21 C31 -56.99(16) . . . . ?
C71 C11 C21 C31 62.21(15) . . . . ?
N11 C21 C31 C41 -6.4(3) . . . . ?
C11 C21 C31 C41 174.20(15) . . . . ?
C13 N21 C41 C31 -173.62(13) . . . . ?
Fe1 N21 C41 C31 5.72(18) . . . . ?
C13 N21 C41 C51 8.9(2) . . . . ?
Fe1 N21 C41 C51 -171.77(10) . . . . ?
C21 C31 C41 N21 6.1(3) . . . . ?
C21 C31 C41 C51 -176.08(15) . . . . ?
N21 C41 C51 C111 115.12(15) . . . . ?
C31 C41 C51 C111 -62.57(15) . . . . ?
N21 C41 C51 C91 -5.5(2) . . . . ?
C31 C41 C51 C91 176.80(13) . . . . ?
N21 C41 C51 C101 -125.94(15) . . . . ?
C31 C41 C51 C101 56.37(15) . . . . ?
C21 N11 C12 C22 -80.89(18) . . . . ?
Fe1 N11 C12 C22 94.97(13) . . . . ?
C21 N11 C12 C62 104.91(17) . . . . ?
Fe1 N11 C12 C62 -79.24(14) . . . . ?
C62 C12 C22 C32 -0.6(2) . . . . ?
N11 C12 C22 C32 -174.78(13) . . . . ?
C62 C12 C22 C72 177.03(14) . . . . ?
N11 C12 C22 C72 2.9(2) . . . . ?
C12 C22 C32 C42 -0.3(2) . . . . ?
C72 C22 C32 C42 -178.07(15) . . . . ?
C22 C32 C42 C52 0.4(3) . . . . ?
C32 C42 C52 C62 0.5(3) . . . . ?
C42 C52 C62 C12 -1.4(2) . . . . ?
C42 C52 C62 C102 179.65(15) . . . . ?
C22 C12 C62 C52 1.5(2) . . . . ?
N11 C12 C62 C52 175.58(13) . . . . ?
C22 C12 C62 C102 -179.65(13) . . . . ?
N11 C12 C62 C102 -5.6(2) . . . . ?
C32 C22 C72 C82 77.10(18) . . . . ?
C12 C22 C72 C82 -100.55(17) . . . . ?
C32 C22 C72 C92 -46.3(2) . . . . ?
C12 C22 C72 C92 136.09(16) . . . . ?
C52 C62 C102 C112 73.20(18) . . . . ?
C12 C62 C102 C112 -105.66(16) . . . . ?
C52 C62 C102 C122 -48.70(18) . . . . ?
C12 C62 C102 C122 132.43(15) . . . . ?
C41 N21 C13 C63 86.16(18) . . . . ?
Fe1 N21 C13 C63 -93.24(13) . . . . ?
C41 N21 C13 C23 -100.03(17) . . . . ?
Fe1 N21 C13 C23 80.57(14) . . . . ?
C63 C13 C23 C33 -3.1(2) . . . . ?
N21 C13 C23 C33 -176.83(13) . . . . ?
C63 C13 C23 C73 177.89(14) . . . . ?
N21 C13 C23 C73 4.2(2) . . . . ?
C13 C23 C33 C43 1.8(2) . . . . ?
C73 C23 C33 C43 -179.18(15) . . . . ?
C23 C33 C43 C53 0.3(2) . . . . ?
C33 C43 C53 C63 -1.2(2) . . . . ?
C43 C53 C63 C13 -0.2(2) . . . . ?
C43 C53 C63 C103 179.81(14) . . . . ?
C23 C13 C63 C53 2.3(2) . . . . ?
N21 C13 C63 C53 176.08(12) . . . . ?
C23 C13 C63 C103 -177.65(13) . . . . ?
N21 C13 C63 C103 -3.9(2) . . . . ?
C33 C23 C73 C93 52.3(2) . . . . ?
C13 C23 C73 C93 -128.64(16) . . . . ?
C33 C23 C73 C83 -69.40(19) . . . . ?
C13 C23 C73 C83 109.61(17) . . . . ?
C53 C63 C103 C123 57.95(18) . . . . ?
C13 C63 C103 C123 -122.06(15) . . . . ?
C53 C63 C103 C113 -64.24(17) . . . . ?
C13 C63 C103 C113 115.76(16) . . . . ?
O3 Fe2 N14 C24 -157.68(11) . . . . ?
N24 Fe2 N14 C24 0.95(12) . . . . ?
O3 Fe2 N14 C15 14.59(11) . . . . ?
N24 Fe2 N14 C15 173.22(9) . . . . ?
O3 Fe2 N24 C44 157.07(11) . . . . ?
N14 Fe2 N24 C44 1.06(13) . . . . ?
O3 Fe2 N24 C16 -23.74(12) . . . . ?
N14 Fe2 N24 C16 -179.75(9) . . . . ?
C15 N14 C24 C34 -173.73(13) . . . . ?
Fe2 N14 C24 C34 -2.98(19) . . . . ?
C15 N14 C24 C14 6.8(2) . . . . ?
Fe2 N14 C24 C14 177.50(10) . . . . ?
C84 C14 C24 N14 -121.33(16) . . . . ?
C74 C14 C24 N14 -0.2(2) . . . . ?
C64 C14 C24 N14 119.92(16) . . . . ?
C84 C14 C24 C34 59.12(17) . . . . ?
C74 C14 C24 C34 -179.79(14) . . . . ?
C64 C14 C24 C34 -59.63(16) . . . . ?
N14 C24 C34 C44 3.6(3) . . . . ?
C14 C24 C34 C44 -176.79(16) . . . . ?
C16 N24 C44 C34 179.98(14) . . . . ?
Fe2 N24 C44 C34 -1.0(2) . . . . ?
C16 N24 C44 C54 1.0(2) . . . . ?
Fe2 N24 C44 C54 -179.95(11) . . . . ?
C24 C34 C44 N24 -1.5(3) . . . . ?
C24 C34 C44 C54 177.62(16) . . . . ?
N24 C44 C54 C114 -122.72(16) . . . . ?
C34 C44 C54 C114 58.24(18) . . . . ?
N24 C44 C54 C94 117.80(17) . . . . ?
C34 C44 C54 C94 -61.23(16) . . . . ?
N24 C44 C54 C104 -2.1(2) . . . . ?
C34 C44 C54 C104 178.85(15) . . . . ?
C24 N14 C15 C25 86.91(18) . . . . ?
Fe2 N14 C15 C25 -85.13(13) . . . . ?
C24 N14 C15 C65 -99.93(17) . . . . ?
Fe2 N14 C15 C65 88.04(13) . . . . ?
C65 C15 C25 C35 1.4(2) . . . . ?
N14 C15 C25 C35 174.44(13) . . . . ?
C65 C15 C25 C75 -178.43(13) . . . . ?
N14 C15 C25 C75 -5.4(2) . . . . ?
C15 C25 C35 C45 -1.1(2) . . . . ?
C75 C25 C35 C45 178.73(15) . . . . ?
C25 C35 C45 C55 0.1(2) . . . . ?
C35 C45 C55 C65 0.8(2) . . . . ?
C45 C55 C65 C15 -0.5(2) . . . . ?
C45 C55 C65 C105 178.73(15) . . . . ?
C25 C15 C65 C55 -0.6(2) . . . . ?
N14 C15 C65 C55 -173.67(13) . . . . ?
C25 C15 C65 C105 -179.81(13) . . . . ?
N14 C15 C65 C105 7.2(2) . . . . ?
C35 C25 C75 C95 51.1(2) . . . . ?
C15 C25 C75 C95 -128.99(16) . . . . ?
C35 C25 C75 C85 -71.85(18) . . . . ?
C15 C25 C75 C85 108.01(16) . . . . ?
C55 C65 C105 C115 -55.65(19) . . . . ?
C15 C65 C105 C115 123.51(15) . . . . ?
C55 C65 C105 C125 67.12(18) . . . . ?
C15 C65 C105 C125 -113.72(16) . . . . ?
C44 N24 C16 C66 -96.00(17) . . . . ?
Fe2 N24 C16 C66 84.82(13) . . . . ?
C44 N24 C16 C26 88.72(18) . . . . ?
Fe2 N24 C16 C26 -90.46(13) . . . . ?
C66 C16 C26 C36 2.8(2) . . . . ?
N24 C16 C26 C36 177.97(13) . . . . ?
C66 C16 C26 C76 -176.10(14) . . . . ?
N24 C16 C26 C76 -0.9(2) . . . . ?
C16 C26 C36 C46 -1.5(2) . . . . ?
C76 C26 C36 C46 177.37(15) . . . . ?
C26 C36 C46 C56 -0.5(2) . . . . ?
C36 C46 C56 C66 1.3(2) . . . . ?
C46 C56 C66 C16 0.0(2) . . . . ?
C46 C56 C66 C106 179.36(14) . . . . ?
C26 C16 C66 C56 -2.0(2) . . . . ?
N24 C16 C66 C56 -177.16(12) . . . . ?
C26 C16 C66 C106 178.61(13) . . . . ?
N24 C16 C66 C106 3.5(2) . . . . ?
C36 C26 C76 C96 -88.9(2) . . . . ?
C16 C26 C76 C96 90.0(2) . . . . ?
C36 C26 C76 C86 34.7(2) . . . . ?
C16 C26 C76 C86 -146.45(17) . . . . ?
C56 C66 C106 C116 -54.42(18) . . . . ?
C16 C66 C106 C116 124.95(15) . . . . ?
C56 C66 C106 C126 68.84(17) . . . . ?
C16 C66 C106 C126 -111.79(15) . . . . ?
N321 Fe3 C2 O4 -77.34(10) . . . . ?
N311 Fe3 C2 O4 67.51(10) . . . . ?
O5 Fe3 C2 O4 -179.56(13) . . . . ?
N321 Fe3 C2 O6 100.2(15) . . . . ?
N311 Fe3 C2 O6 -114.9(15) . . . . ?
O4 Fe3 C2 O6 178(100) . . . . ?
O5 Fe3 C2 O6 -2.0(15) . . . . ?
N321 Fe3 C2 O5 102.22(9) . . . . ?
N311 Fe3 C2 O5 -112.92(9) . . . . ?
O4 Fe3 C2 O5 179.56(13) . . . . ?
O6 C2 O4 Fe3 -179.77(14) . . . . ?
O5 C2 O4 Fe3 -0.42(13) . . . . ?
N321 Fe3 O4 C2 120.39(9) . . . . ?
N311 Fe3 O4 C2 -129.89(8) . . . . ?
O5 Fe3 O4 C2 0.26(8) . . . . ?
O4 C2 O5 Fe3 0.42(13) . . . . ?
O6 C2 O5 Fe3 179.83(11) . . . . ?
O4 C2 O5 Fe4 -178.83(12) . . . . ?
O6 C2 O5 Fe4 0.59(12) . . . . ?
Fe3 C2 O5 Fe4 -179.24(5) . . . . ?
N321 Fe3 O5 C2 -103.03(9) . . . . ?
N311 Fe3 O5 C2 98.62(9) . . . . ?
O4 Fe3 O5 C2 -0.25(8) . . . . ?
N321 Fe3 O5 Fe4 -98.5(3) . . . . ?
N311 Fe3 O5 Fe4 103.1(3) . . . . ?
O4 Fe3 O5 Fe4 4.3(3) . . . . ?
C2 Fe3 O5 Fe4 4.5(3) . . . . ?
O6 Fe4 O5 C2 -0.39(8) . . . . ?
N314 Fe4 O5 C2 109.35(9) . . . . ?
N324 Fe4 O5 C2 -113.02(8) . . . . ?
O6 Fe4 O5 Fe3 -5.0(3) . . . . ?
N314 Fe4 O5 Fe3 104.8(3) . . . . ?
N324 Fe4 O5 Fe3 -117.6(3) . . . . ?
O4 C2 O6 Fe4 178.65(13) . . . . ?
O5 C2 O6 Fe4 -0.71(14) . . . . ?
Fe3 C2 O6 Fe4 1.2(15) . . . . ?
N314 Fe4 O6 C2 -123.47(9) . . . . ?
N324 Fe4 O6 C2 112.77(9) . . . . ?
O5 Fe4 O6 C2 0.41(8) . . . . ?
N321 Fe3 N311 C321 23.64(11) . . . . ?
O4 Fe3 N311 C321 -97.40(11) . . . . ?
O5 Fe3 N311 C321 -173.68(9) . . . . ?
C2 Fe3 N311 C321 -128.76(10) . . . . ?
N321 Fe3 N311 C312 -156.74(9) . . . . ?
O4 Fe3 N311 C312 82.21(10) . . . . ?
O5 Fe3 N311 C312 5.93(12) . . . . ?
C2 Fe3 N311 C312 50.85(12) . . . . ?
N311 Fe3 N321 C341 -23.12(11) . . . . ?
O4 Fe3 N321 C341 97.38(11) . . . . ?
O5 Fe3 N321 C341 172.02(9) . . . . ?
C2 Fe3 N321 C341 130.93(10) . . . . ?
N311 Fe3 N321 C313 161.23(9) . . . . ?
O4 Fe3 N321 C313 -78.26(10) . . . . ?
O5 Fe3 N321 C313 -3.63(12) . . . . ?
C2 Fe3 N321 C313 -44.71(11) . . . . ?
C312 N311 C321 C331 168.26(13) . . . . ?
Fe3 N311 C321 C331 -12.17(18) . . . . ?
C312 N311 C321 C311 -14.3(2) . . . . ?
Fe3 N311 C321 C311 165.25(11) . . . . ?
C381 C311 C321 N311 129.05(16) . . . . ?
C361 C311 C321 N311 8.0(2) . . . . ?
C371 C311 C321 N311 -111.91(16) . . . . ?
C381 C311 C321 C331 -53.34(18) . . . . ?
C361 C311 C321 C331 -174.36(13) . . . . ?
C371 C311 C321 C331 65.71(16) . . . . ?
N311 C321 C331 C341 -9.7(3) . . . . ?
C311 C321 C331 C341 172.58(15) . . . . ?
C313 N321 C341 C331 -173.79(13) . . . . ?
Fe3 N321 C341 C331 11.00(18) . . . . ?
C313 N321 C341 C351 7.1(2) . . . . ?
Fe3 N321 C341 C351 -168.08(11) . . . . ?
C321 C331 C341 N321 10.4(3) . . . . ?
C321 C331 C341 C351 -170.41(15) . . . . ?
N321 C341 C351 C411 118.05(16) . . . . ?
C331 C341 C351 C411 -61.10(17) . . . . ?
N321 C341 C351 C391 -2.5(2) . . . . ?
C331 C341 C351 C391 178.31(14) . . . . ?
N321 C341 C351 C401 -123.67(16) . . . . ?
C331 C341 C351 C401 57.18(16) . . . . ?
C321 N311 C312 C322 -79.20(17) . . . . ?
Fe3 N311 C312 C322 101.21(13) . . . . ?
C321 N311 C312 C362 104.20(16) . . . . ?
Fe3 N311 C312 C362 -75.39(14) . . . . ?
C362 C312 C322 C332 -2.1(2) . . . . ?
N311 C312 C322 C332 -178.69(13) . . . . ?
C362 C312 C322 C372 176.43(13) . . . . ?
N311 C312 C322 C372 -0.1(2) . . . . ?
C312 C322 C332 C342 0.4(2) . . . . ?
C372 C322 C332 C342 -178.24(15) . . . . ?
C322 C332 C342 C352 1.4(2) . . . . ?
C332 C342 C352 C362 -1.5(2) . . . . ?
C342 C352 C362 C312 -0.3(2) . . . . ?
C342 C352 C362 C402 -178.62(14) . . . . ?
C322 C312 C362 C352 2.1(2) . . . . ?
N311 C312 C362 C352 178.63(13) . . . . ?
C322 C312 C362 C402 -179.62(13) . . . . ?
N311 C312 C362 C402 -3.1(2) . . . . ?
C332 C322 C372 C392 76.28(18) . . . . ?
C312 C322 C372 C392 -102.28(18) . . . . ?
C332 C322 C372 C382 -46.9(2) . . . . ?
C312 C322 C372 C382 134.54(15) . . . . ?
C352 C362 C402 C422 -57.07(18) . . . . ?
C312 C362 C402 C422 124.67(14) . . . . ?
C352 C362 C402 C412 65.20(18) . . . . ?
C312 C362 C402 C412 -113.06(15) . . . . ?
C341 N321 C313 C363 88.20(17) . . . . ?
Fe3 N321 C313 C363 -96.29(13) . . . . ?
C341 N321 C313 C323 -95.70(17) . . . . ?
Fe3 N321 C313 C323 79.81(14) . . . . ?
C363 C313 C323 C333 -6.5(2) . . . . ?
N321 C313 C323 C333 177.41(13) . . . . ?
C363 C313 C323 C373 173.36(13) . . . . ?
N321 C313 C323 C373 -2.7(2) . . . . ?
C313 C323 C333 C343 0.7(2) . . . . ?
C373 C323 C333 C343 -179.21(15) . . . . ?
C323 C333 C343 C353 4.0(3) . . . . ?
C333 C343 C353 C363 -3.0(2) . . . . ?
C343 C353 C363 C313 -2.8(2) . . . . ?
C343 C353 C363 C403 176.83(15) . . . . ?
C323 C313 C363 C353 7.6(2) . . . . ?
N321 C313 C363 C353 -176.37(13) . . . . ?
C323 C313 C363 C403 -172.00(13) . . . . ?
N321 C313 C363 C403 4.1(2) . . . . ?
C333 C323 C373 C393 57.38(18) . . . . ?
C313 C323 C373 C393 -122.53(15) . . . . ?
C333 C323 C373 C383 -64.45(19) . . . . ?
C313 C323 C373 C383 115.65(16) . . . . ?
C353 C363 C403 C423 60.95(18) . . . . ?
C313 C363 C403 C423 -119.48(16) . . . . ?
C353 C363 C403 C413 -62.04(18) . . . . ?
C313 C363 C403 C413 117.53(16) . . . . ?
O6 Fe4 N314 C324 -140.05(11) . . . . ?
N324 Fe4 N314 C324 -4.22(12) . . . . ?
O5 Fe4 N314 C324 141.31(10) . . . . ?
O6 Fe4 N314 C315 33.76(11) . . . . ?
N324 Fe4 N314 C315 169.59(9) . . . . ?
O5 Fe4 N314 C315 -44.88(11) . . . . ?
O6 Fe4 N324 C344 138.88(11) . . . . ?
N314 Fe4 N324 C344 3.05(12) . . . . ?
O5 Fe4 N324 C344 -147.06(10) . . . . ?
O6 Fe4 N324 C316 -34.54(11) . . . . ?
N314 Fe4 N324 C316 -170.37(9) . . . . ?
O5 Fe4 N324 C316 39.52(10) . . . . ?
C315 N314 C324 C334 -173.03(13) . . . . ?
Fe4 N314 C324 C334 -0.07(19) . . . . ?
C315 N314 C324 C314 5.8(2) . . . . ?
Fe4 N314 C324 C314 178.72(10) . . . . ?
C364 C314 C324 N314 -0.5(2) . . . . ?
C384 C314 C324 N314 -121.79(16) . . . . ?
C374 C314 C324 N314 119.71(15) . . . . ?
C364 C314 C324 C334 178.42(14) . . . . ?
C384 C314 C324 C334 57.09(16) . . . . ?
C374 C314 C324 C334 -61.40(16) . . . . ?
N314 C324 C334 C344 8.5(2) . . . . ?
C314 C324 C334 C344 -170.42(15) . . . . ?
C316 N324 C344 C334 174.86(13) . . . . ?
Fe4 N324 C344 C334 2.40(19) . . . . ?
C316 N324 C344 C354 -5.7(2) . . . . ?
Fe4 N324 C344 C354 -178.16(10) . . . . ?
C324 C334 C344 N324 -9.8(2) . . . . ?
C324 C334 C344 C354 170.70(15) . . . . ?
N324 C344 C354 C404 5.2(2) . . . . ?
C334 C344 C354 C404 -175.33(13) . . . . ?
N324 C344 C354 C394 -115.29(15) . . . . ?
C334 C344 C354 C394 64.19(16) . . . . ?
N324 C344 C354 C414 126.61(15) . . . . ?
C334 C344 C354 C414 -53.91(16) . . . . ?
C324 N314 C315 C325 91.01(17) . . . . ?
Fe4 N314 C315 C325 -82.80(14) . . . . ?
C324 N314 C315 C365 -92.32(17) . . . . ?
Fe4 N314 C315 C365 93.87(13) . . . . ?
C365 C315 C325 C335 2.8(2) . . . . ?
N314 C315 C325 C335 179.37(13) . . . . ?
C365 C315 C325 C375 -177.49(13) . . . . ?
N314 C315 C325 C375 -0.9(2) . . . . ?
C315 C325 C335 C345 -0.9(2) . . . . ?
C375 C325 C335 C345 179.40(14) . . . . ?
C325 C335 C345 C355 -1.4(2) . . . . ?
C335 C345 C355 C365 1.9(2) . . . . ?
C345 C355 C365 C315 0.0(2) . . . . ?
C345 C355 C365 C405 177.96(14) . . . . ?
C325 C315 C365 C355 -2.4(2) . . . . ?
N314 C315 C365 C355 -178.98(13) . . . . ?
C325 C315 C365 C405 179.68(13) . . . . ?
N314 C315 C365 C405 3.08(19) . . . . ?
C335 C325 C375 C385 -61.48(18) . . . . ?
C315 C325 C375 C385 118.79(15) . . . . ?
C335 C325 C375 C395 60.79(19) . . . . ?
C315 C325 C375 C395 -118.94(16) . . . . ?
C355 C365 C405 C425 -27.6(2) . . . . ?
C315 C365 C405 C425 150.22(14) . . . . ?
C355 C365 C405 C415 95.64(16) . . . . ?
C315 C365 C405 C415 -86.48(16) . . . . ?
C344 N324 C316 C366 -92.49(17) . . . . ?
Fe4 N324 C316 C366 80.96(13) . . . . ?
C344 N324 C316 C326 91.07(17) . . . . ?
Fe4 N324 C316 C326 -95.48(12) . . . . ?
C366 C316 C326 C336 4.7(2) . . . . ?
N324 C316 C326 C336 -178.94(13) . . . . ?
C366 C316 C326 C376 -175.76(13) . . . . ?
N324 C316 C326 C376 0.6(2) . . . . ?
C316 C326 C336 C346 0.4(2) . . . . ?
C376 C326 C336 C346 -179.16(14) . . . . ?
C326 C336 C346 C356 -3.6(2) . . . . ?
C336 C346 C356 C366 1.8(2) . . . . ?
C346 C356 C366 C316 3.1(2) . . . . ?
C346 C356 C366 C406 -178.34(13) . . . . ?
C326 C316 C366 C356 -6.4(2) . . . . ?
N324 C316 C366 C356 177.26(12) . . . . ?
C326 C316 C366 C406 175.11(13) . . . . ?
N324 C316 C366 C406 -1.2(2) . . . . ?
C336 C326 C376 C396 46.6(2) . . . . ?
C316 C326 C376 C396 -132.92(16) . . . . ?
C336 C326 C376 C386 -77.04(18) . . . . ?
C316 C326 C376 C386 103.42(16) . . . . ?
C356 C366 C406 C416 -65.58(18) . . . . ?
C316 C366 C406 C416 112.90(16) . . . . ?
C356 C366 C406 C426 56.23(17) . . . . ?
C316 C366 C406 C426 -125.28(15) . . . . ?
